data_7133032
loop_
_publ_author_name
'Colliard, Ian'
'Deblonde, Gauthier J.-P.'

_publ_section_title
;
 Characterization of the first Peacock-Weakley polyoxometalate containing
 a transplutonium element: curium bis-pentatungstate
 [Cm(W<sub>5</sub>O<sub>18</sub>)<sub>2</sub>]<sup>9</sup>.
;
_journal_issue 47
_journal_name_full 'Chemical communications (Cambridge, England)'
_journal_page_first 5999
_journal_page_last 6002
_journal_paper_doi 10.1039/d4cc01381f
_journal_volume 60
_journal_year 2024
_chemical_formula_moiety 'Cm Cs8 Na O50 W10'
_chemical_formula_sum 'Cm Cs8 Na O50 W10'
_chemical_formula_weight 3968.77
_space_group_crystal_system triclinic
_space_group_IT_number 2
_space_group_name_Hall '-P 1'
_space_group_name_H-M_alt 'P -1'
_atom_sites_solution_primary dual
_audit_creation_date 2024-02-14
_audit_creation_method
;
Olex2 1.5
(compiled 2023.08.24 svn.re1ec1418 for OlexSys, GUI svn.r6817)
;
_audit_update_record
;
2024-02-16 deposited with the CCDC.	2024-05-09 downloaded from the CCDC.
;
_cell_angle_alpha 101.1099(11)
_cell_angle_beta 99.4298(11)
_cell_angle_gamma 103.2930(11)
_cell_formula_units_Z 2
_cell_length_a 11.46121(14)
_cell_length_b 14.46007(19)
_cell_length_c 17.5536(2)
_cell_measurement_reflns_used 29157
_cell_measurement_temperature 298
_cell_measurement_theta_max 31.8100
_cell_measurement_theta_min 3.6910
_cell_volume 2711.36(6)
_computing_cell_refinement 'CrysAlisPro 1.171.40.43a (Rigaku OD, 2019)'
_computing_data_collection 'CrysAlisPro 1.171.40.43a (Rigaku OD, 2019)'
_computing_data_reduction 'CrysAlisPro 1.171.40.43a (Rigaku OD, 2019)'
_computing_molecular_graphics 'Olex2 1.5 (Dolomanov et al., 2009)'
_computing_publication_material 'Olex2 1.5 (Dolomanov et al., 2009)'
_computing_structure_refinement 'SHELXL 2019/3 (Sheldrick, 2015)'
_computing_structure_solution 'SHELXT  (Sheldrick, 2015)'
_diffrn_ambient_temperature 298
_diffrn_detector 'CCD plate'
_diffrn_detector_area_resol_mean 5.8140
_diffrn_detector_type 'Pilatus 300K'
_diffrn_measured_fraction_theta_full 0.996
_diffrn_measured_fraction_theta_max 0.823
_diffrn_measurement_details
;
List of Runs (angles in degrees, time in seconds):

  # Type    Start    End  Width  t~exp~   \w     \q     \k     \f   Frames
#--------------------------------------------------------------------------
  1  \w    -23.00  69.00   0.50    2.00    --    3.37  77.00  90.00  184
  2  \w    -68.00  18.00   0.50    2.00    --    3.37 -57.00 150.00  172
  3  \w    -74.00  20.00   0.50    2.00    --    3.37 -38.00 -90.00  188
  4  \w      3.00  57.00   0.50    2.00    --    3.37  38.00-150.00  108
  5  \w    -12.00  39.00   0.50    2.00    --    3.37 -99.00 -90.00  102
  6  \w     -1.00  34.00   0.50    2.00    --    3.37 -99.00-150.00   70
  7  \w      9.00  40.00   0.50    2.00    --    3.37 -99.00 -30.00   62
  8  \w    -10.00  35.00   0.50    2.00    --    3.37 -99.00   0.00   90
  9  \w    -51.00 -23.00   0.50    2.00    --   -4.85 -77.00  60.00   56
 10  \w    -67.00   4.00   0.50    2.00    --   -4.85 -38.00-180.00  142
;
_diffrn_measurement_device 'four-circle diffractometer'
_diffrn_measurement_device_type 'ROD, Synergy Custom DW system, Pilatus 300K'
_diffrn_measurement_method '\w scans'
_diffrn_orient_matrix_type 'CrysAlisPro convention (1999,Acta A55,543-557)'
_diffrn_orient_matrix_UB_11 -0.0174386000
_diffrn_orient_matrix_UB_12 -0.0078967000
_diffrn_orient_matrix_UB_13 0.0356703000
_diffrn_orient_matrix_UB_21 -0.0599598000
_diffrn_orient_matrix_UB_22 -0.0265683000
_diffrn_orient_matrix_UB_23 -0.0219521000
_diffrn_orient_matrix_UB_31 0.0186062000
_diffrn_orient_matrix_UB_32 -0.0439022000
_diffrn_orient_matrix_UB_33 -0.0051045000
_diffrn_radiation_monochromator mirror
_diffrn_radiation_probe x-ray
_diffrn_radiation_type 'Mo K\a'
_diffrn_radiation_wavelength 0.71073
_diffrn_reflns_av_R_equivalents 0.0714
_diffrn_reflns_av_unetI/netI 0.0550
_diffrn_reflns_Laue_measured_fraction_full 0.996
_diffrn_reflns_Laue_measured_fraction_max 0.823
_diffrn_reflns_limit_h_max 16
_diffrn_reflns_limit_h_min -15
_diffrn_reflns_limit_k_max 21
_diffrn_reflns_limit_k_min -17
_diffrn_reflns_limit_l_max 25
_diffrn_reflns_limit_l_min -24
_diffrn_reflns_number 53460
_diffrn_reflns_point_group_measured_fraction_full 0.996
_diffrn_reflns_point_group_measured_fraction_max 0.823
_diffrn_reflns_theta_full 25.242
_diffrn_reflns_theta_max 32.077
_diffrn_reflns_theta_min 3.362
_diffrn_source 'Rotating-anode X-ray tube'
_diffrn_source_type 'Rigaku (Mo) X-ray Source'
_exptl_absorpt_coefficient_mu 28.007
_exptl_absorpt_correction_T_max 0.455
_exptl_absorpt_correction_T_min 0.089
_exptl_absorpt_correction_type multi-scan
_exptl_absorpt_process_details
;
CrysAlisPro 1.171.40.43a (Rigaku Oxford Diffraction, 2019)
Numerical absorption correction based on gaussian integration over
			a multifaceted crystal model
Empirical absorption correction using spherical harmonics,
 implemented in SCALE3 ABSPACK scaling algorithm.
;
_exptl_crystal_colour 'clear colourless'
_exptl_crystal_colour_lustre clear
_exptl_crystal_colour_primary colourless
_exptl_crystal_density_diffrn 4.861
_exptl_crystal_description block
_exptl_crystal_F_000 3374
_exptl_crystal_size_max 0.131
_exptl_crystal_size_mid 0.106
_exptl_crystal_size_min 0.036
_refine_diff_density_max 8.406
_refine_diff_density_min -10.500
_refine_diff_density_rms 0.553
_refine_ls_extinction_method none
_refine_ls_goodness_of_fit_ref 1.042
_refine_ls_hydrogen_treatment undef
_refine_ls_matrix_type full
_refine_ls_number_parameters 631
_refine_ls_number_reflns 15597
_refine_ls_number_restraints 0
_refine_ls_restrained_S_all 1.042
_refine_ls_R_factor_all 0.0638
_refine_ls_R_factor_gt 0.0568
_refine_ls_shift/su_max 0.001
_refine_ls_shift/su_mean 0.000
_refine_ls_structure_factor_coef Fsqd
_refine_ls_weighting_details 'w=1/[\s^2^(Fo^2^)+(0.0862P)^2^+63.0418P] where P=(Fo^2^+2Fc^2^)/3'
_refine_ls_weighting_scheme calc
_refine_ls_wR_factor_gt 0.1514
_refine_ls_wR_factor_ref 0.1557
_reflns_Friedel_coverage 0.000
_reflns_number_gt 13483
_reflns_number_total 15597
_reflns_threshold_expression 'I > 2\s(I)'
_cod_data_source_file d4cc01381f2.cif
_cod_data_source_block cmw5-cs
_cod_depositor_comments 'Adding full bibliography for 7133031--7133032.cif.'
_cod_database_code 7133032
_shelx_shelxl_version_number 2019/3
_chemical_oxdiff_formula 'Cs9 W10 O40 Pu'
_shelx_space_group_comment
;
The symmetry employed for this shelxl refinement is uniquely defined
by the following loop, which should always be used as a source of
symmetry information in preference to the above space-group names.
They are only intended as comments.
;
_olex2_refinement_description
;
;
_olex2_submission_special_instructions 'No special instructions were received'
_oxdiff_exptl_absorpt_empirical_details
;
Empirical correction (ABSPACK) includes:
- Absorption correction using spherical harmonics
- Frame scaling
- B-factor correction
;
_oxdiff_exptl_absorpt_empirical_full_max 7.106
_oxdiff_exptl_absorpt_empirical_full_min 0.164

loop_
_space_group_symop_operation_xyz
'x, y, z'
'-x, -y, -z'

loop_
_atom_site_label
_atom_site_type_symbol
_atom_site_fract_x
_atom_site_fract_y
_atom_site_fract_z
_atom_site_U_iso_or_equiv
_atom_site_adp_type
_atom_site_occupancy
_atom_site_site_symmetry_order
_atom_site_calc_flag
_atom_site_refinement_flags_posn
_atom_site_refinement_flags_adp
_atom_site_refinement_flags_occupancy
_atom_site_disorder_assembly
_atom_site_disorder_group
W1 W 0.30855(4) 0.16621(3) 0.79626(3) 0.02107(10) Uani 1 1 d . . . . .
W4 W 0.55702(4) 0.10547(4) 0.86165(3) 0.02245(10) Uani 1 1 d . . . . .
W6 W 0.34082(4) 0.10257(3) 0.61285(3) 0.02156(10) Uani 1 1 d . . . . .
W8 W 0.32887(4) -0.06075(3) 0.72564(3) 0.02368(10) Uani 1 1 d . . . . .
W10 W 0.58183(4) 0.57371(4) 0.73131(3) 0.02453(11) Uani 1 1 d . . . . .
Cm1 Cm 0.60317(4) 0.31436(3) 0.74999(3) 0.03075(11) Uani 1 1 d . . . . .
W5 W 0.58925(4) 0.04211(3) 0.67821(3) 0.02206(10) Uani 1 1 d . . . . .
W3 W 0.93347(4) 0.47839(4) 0.80498(3) 0.02584(11) Uani 1 1 d . . . . .
W7 W 0.77004(5) 0.48751(4) 0.63490(3) 0.02624(11) Uani 1 1 d . . . . .
W2 W 0.88157(5) 0.69004(4) 0.78240(3) 0.02619(11) Uani 1 1 d . . . . .
W9 W 0.74384(5) 0.56597(4) 0.90045(3) 0.02495(11) Uani 1 1 d . . . . .
Cs1 Cs 0.34996(9) 0.46465(8) 0.86273(7) 0.0427(2) Uani 1 1 d . . . . .
Cs4 Cs 0.20126(10) -0.04924(8) 0.92164(6) 0.0427(2) Uani 1 1 d . . . . .
Cs6 Cs 0.67302(12) 0.17191(7) 0.51615(6) 0.0474(3) Uani 1 1 d . . . . .
Cs8 Cs 0.83081(10) 0.35802(8) 0.99799(6) 0.0460(2) Uani 1 1 d . . . . .
Cs2 Cs 0.39610(13) 0.36527(9) 0.52916(7) 0.0564(3) Uani 1 1 d . . . . .
Cs5 Cs 0.51201(11) 0.80842(10) 0.90915(9) 0.0564(3) Uani 1 1 d . . . . .
Cs3 Cs -0.07627(11) 0.18602(9) 0.79501(9) 0.0603(3) Uani 1 1 d . . . . .
Cs7 Cs 0.84064(17) 0.41934(18) 0.36104(11) 0.0949(6) Uani 1 1 d . . . . .
Na1 Na 0.1304(5) 0.0543(4) 0.3946(3) 0.0324(11) Uani 1 1 d . . . . .
O1 O 0.4430(7) 0.0965(6) 0.7360(5) 0.0192(15) Uani 1 1 d . . . . .
O4 O 0.4632(9) -0.0807(7) 0.6798(6) 0.0301(19) Uani 1 1 d . . . . .
O6 O 0.2362(9) 0.0200(7) 0.7737(6) 0.0279(18) Uani 1 1 d . . . . .
O8 O 0.4351(9) -0.0309(7) 0.8267(6) 0.0284(18) Uani 1 1 d . . . . .
O10 O 0.2626(8) -0.0324(7) 0.6287(6) 0.0288(18) Uani 1 1 d . . . . .
O12 O 0.7641(8) 0.5334(6) 0.7676(5) 0.0237(17) Uani 1 1 d . . . . .
O14 O 0.8469(9) 0.6931(7) 0.8861(6) 0.0279(18) Uani 1 1 d . . . . .
O16 O 0.7179(10) 0.6982(7) 0.7502(6) 0.032(2) Uani 1 1 d . . . . .
O18 O 0.4149(8) 0.1471(7) 0.8865(5) 0.0263(18) Uani 1 1 d . . . . .
O20 O 0.4690(8) 0.0443(7) 0.5871(5) 0.0262(17) Uani 1 1 d . . . . .
O22 O 0.2388(8) 0.1471(7) 0.6841(5) 0.0263(17) Uani 1 1 d . . . . .
O24 O 0.6459(8) 0.0461(7) 0.7891(5) 0.0254(17) Uani 1 1 d . . . . .
O26 O 1.0007(9) 0.6231(7) 0.8110(6) 0.032(2) Uani 1 1 d . . . . .
O28 O 0.6073(9) 0.6043(7) 0.8454(6) 0.0282(19) Uani 1 1 d . . . . .
O30 O 0.9196(9) 0.4643(7) 0.6914(6) 0.0303(19) Uani 1 1 d . . . . .
O32 O 0.4111(9) 0.2807(6) 0.7984(6) 0.0271(18) Uani 1 1 d . . . . .
O34 O 0.8282(9) 0.3626(7) 0.7936(6) 0.0306(19) Uani 1 1 d . . . . .
O36 O 0.6303(9) 0.5436(7) 0.6312(5) 0.0283(18) Uani 1 1 d . . . . .
O38 O 0.6531(9) 0.4407(7) 0.8766(6) 0.0279(18) Uani 1 1 d . . . . .
O40 O 0.5094(8) 0.4486(7) 0.7232(6) 0.0280(18) Uani 1 1 d . . . . .
O42 O 0.8719(9) 0.6317(7) 0.6750(6) 0.031(2) Uani 1 1 d . . . . .
O44 O 0.8953(9) 0.5272(8) 0.9069(6) 0.033(2) Uani 1 1 d . . . . .
O46 O 0.6350(9) 0.2232(7) 0.8562(5) 0.0286(18) Uani 1 1 d . . . . .
O23 O 0.4393(9) 0.2231(7) 0.6318(6) 0.0279(18) Uani 1 1 d . . . . .
O3 O 0.6648(8) 0.1681(7) 0.6912(5) 0.0264(17) Uani 1 1 d . . . . .
O25 O 0.6799(9) 0.3693(6) 0.6365(5) 0.0282(18) Uani 1 1 d . . . . .
O13 O 0.4570(10) 0.6190(9) 0.7044(8) 0.044(3) Uani 1 1 d . . . . .
O27 O 0.2479(10) 0.0875(9) 0.5211(6) 0.041(2) Uani 1 1 d . . . . .
O7 O 0.1975(10) 0.2013(8) 0.8411(6) 0.034(2) Uani 1 1 d . . . . .
O29 O 0.6877(11) -0.0152(8) 0.6364(7) 0.038(2) Uani 1 1 d . . . . .
O15 O -0.0179(9) -0.0207(8) 0.7407(7) 0.037(2) Uani 1 1 d . . . . .
O31 O -0.0221(10) 0.1117(9) 0.4484(7) 0.041(2) Uani 1 1 d . . . . .
O2 O 0.9702(12) 0.8075(8) 0.7932(7) 0.043(3) Uani 1 1 d . . . . .
O33 O 1.0740(11) 0.4578(9) 0.8364(9) 0.050(3) Uani 1 1 d . . . . .
O17 O 0.2438(11) -0.1787(8) 0.7196(8) 0.043(3) Uani 1 1 d . . . . .
O35 O 0.7937(12) 0.4746(10) 0.5398(7) 0.047(3) Uani 1 1 d . . . . .
O9 O 0.6245(10) 0.0935(9) 0.9534(6) 0.040(2) Uani 1 1 d . . . . .
O37 O 0.7415(13) 0.6068(9) 0.9985(7) 0.048(3) Uani 1 1 d . . . . .
O19 O 0.7766(14) 0.8311(9) 0.9966(8) 0.053(3) Uani 1 1 d . . . . .
O39 O 0.5350(14) 0.3601(11) 0.9871(8) 0.057(3) Uani 1 1 d . . . . .
O5 O -0.0102(11) 0.1118(9) 0.6140(8) 0.046(3) Uani 1 1 d . . . . .
O41 O 0.2478(16) 0.2091(11) 0.3811(9) 0.068(4) Uani 1 1 d . . . . .
O21 O 0.521(2) 0.2564(11) 0.3965(10) 0.090(7) Uani 1 1 d . . . . .
O43 O 0.0472(13) -0.1979(12) 1.0132(10) 0.065(4) Uani 1 1 d . . . . .
O11 O 0.7170(16) 0.8866(11) 0.8299(9) 0.061(4) Uani 1 1 d . . . . .
O45 O 0.2389(12) -0.2886(13) 0.8335(9) 0.064(4) Uani 1 1 d . . . . .
O48 O 0.241(2) 0.368(2) 0.6711(12) 0.101(7) Uani 1 1 d . . . . .
O49 O 0.968(2) 0.307(2) 0.5974(19) 0.153(14) Uani 1 1 d . . . . .
O47 O -0.065(2) 0.0032(16) 0.9181(17) 0.113(8) Uani 1 1 d . . . . .
O51 O 1.013(4) 0.3109(18) 0.448(2) 0.171(17) Uani 1 1 d . . . . .

loop_
_atom_site_aniso_label
_atom_site_aniso_U_11
_atom_site_aniso_U_22
_atom_site_aniso_U_33
_atom_site_aniso_U_23
_atom_site_aniso_U_13
_atom_site_aniso_U_12
W1 0.0172(2) 0.0243(2) 0.0214(2) 0.00422(16) 0.00506(16) 0.00540(16)
W4 0.0210(2) 0.0263(2) 0.0207(2) 0.00861(17) 0.00268(17) 0.00660(17)
W6 0.0189(2) 0.0244(2) 0.0183(2) 0.00405(16) 0.00148(16) 0.00269(16)
W8 0.0222(2) 0.0208(2) 0.0272(2) 0.00652(17) 0.00756(18) 0.00203(17)
W10 0.0216(2) 0.0225(2) 0.0310(2) 0.01067(18) 0.00455(18) 0.00614(17)
Cm1 0.0287(2) 0.0301(2) 0.0318(2) 0.00719(17) 0.00517(18) 0.00603(17)
W5 0.0194(2) 0.0220(2) 0.0255(2) 0.00493(17) 0.00783(17) 0.00581(16)
W3 0.0175(2) 0.0235(2) 0.0345(3) 0.00773(19) 0.00194(18) 0.00341(17)
W7 0.0266(2) 0.0275(2) 0.0228(2) 0.00599(18) 0.00817(18) 0.00169(18)
W2 0.0249(2) 0.0202(2) 0.0305(2) 0.00834(18) 0.00337(19) 0.00034(17)
W9 0.0296(2) 0.0211(2) 0.0216(2) 0.00411(17) 0.00499(18) 0.00309(18)
Cs1 0.0361(5) 0.0433(5) 0.0522(6) 0.0079(4) 0.0188(4) 0.0142(4)
Cs4 0.0420(5) 0.0526(6) 0.0333(4) 0.0191(4) 0.0036(4) 0.0081(4)
Cs6 0.0720(7) 0.0362(5) 0.0320(5) 0.0058(4) 0.0178(5) 0.0085(5)
Cs8 0.0458(5) 0.0426(5) 0.0382(5) 0.0085(4) -0.0070(4) 0.0023(4)
Cs2 0.0655(7) 0.0484(6) 0.0465(6) 0.0181(5) -0.0053(5) 0.0048(5)
Cs5 0.0394(5) 0.0617(7) 0.0698(8) 0.0285(6) 0.0074(5) 0.0094(5)
Cs3 0.0352(5) 0.0521(6) 0.0832(9) -0.0018(6) -0.0055(5) 0.0197(5)
Cs7 0.0626(9) 0.1368(17) 0.0616(9) 0.0093(10) 0.0203(8) -0.0120(10)
Na1 0.025(3) 0.042(3) 0.028(3) 0.007(2) 0.001(2) 0.010(2)
O1 0.019(4) 0.020(4) 0.021(4) 0.008(3) 0.008(3) 0.006(3)
O4 0.030(5) 0.024(4) 0.035(5) 0.004(4) 0.015(4) 0.003(4)
O6 0.026(4) 0.027(4) 0.028(4) 0.005(3) 0.008(4) 0.002(3)
O8 0.033(5) 0.031(5) 0.028(4) 0.016(4) 0.009(4) 0.013(4)
O10 0.021(4) 0.030(5) 0.030(5) 0.004(4) 0.005(4) -0.001(3)
O12 0.017(4) 0.025(4) 0.026(4) 0.007(3) -0.001(3) 0.003(3)
O14 0.031(5) 0.022(4) 0.027(4) 0.002(3) 0.004(4) 0.003(3)
O16 0.035(5) 0.024(4) 0.042(5) 0.015(4) 0.009(4) 0.008(4)
O18 0.026(4) 0.036(5) 0.016(4) 0.006(3) 0.003(3) 0.008(4)
O20 0.025(4) 0.030(4) 0.019(4) -0.002(3) 0.006(3) 0.003(3)
O22 0.016(4) 0.032(5) 0.027(4) 0.006(4) -0.001(3) 0.004(3)
O24 0.020(4) 0.031(4) 0.027(4) 0.010(4) 0.007(3) 0.007(3)
O26 0.021(4) 0.032(5) 0.038(5) 0.010(4) -0.001(4) -0.001(4)
O28 0.032(5) 0.027(4) 0.033(5) 0.010(4) 0.017(4) 0.013(4)
O30 0.028(5) 0.034(5) 0.031(5) 0.003(4) 0.014(4) 0.010(4)
O32 0.031(5) 0.021(4) 0.031(5) 0.007(3) 0.007(4) 0.009(3)
O34 0.023(4) 0.024(4) 0.044(6) 0.007(4) 0.002(4) 0.007(3)
O36 0.027(4) 0.031(5) 0.023(4) 0.013(4) -0.003(3) 0.002(4)
O38 0.026(4) 0.028(4) 0.029(5) 0.012(4) 0.006(4) 0.004(4)
O40 0.025(4) 0.033(5) 0.028(4) 0.011(4) -0.001(4) 0.012(4)
O42 0.031(5) 0.031(5) 0.033(5) 0.013(4) 0.013(4) 0.004(4)
O44 0.028(5) 0.040(5) 0.027(5) 0.013(4) -0.005(4) 0.004(4)
O46 0.034(5) 0.028(4) 0.021(4) 0.005(3) 0.000(4) 0.007(4)
O23 0.030(5) 0.028(4) 0.028(4) 0.013(4) 0.003(4) 0.011(4)
O3 0.022(4) 0.034(5) 0.027(4) 0.010(4) 0.007(3) 0.010(4)
O25 0.034(5) 0.022(4) 0.023(4) 0.003(3) 0.006(4) -0.001(4)
O13 0.032(5) 0.041(6) 0.065(8) 0.025(6) 0.003(5) 0.013(5)
O27 0.036(6) 0.060(7) 0.022(5) 0.004(4) 0.001(4) 0.014(5)
O7 0.034(5) 0.039(5) 0.029(5) 0.004(4) 0.005(4) 0.015(4)
O29 0.040(6) 0.035(5) 0.038(6) 0.003(4) 0.013(5) 0.009(4)
O15 0.027(5) 0.036(5) 0.044(6) 0.018(5) -0.006(4) 0.002(4)
O31 0.030(5) 0.049(6) 0.037(6) 0.008(5) 0.004(4) 0.002(5)
O2 0.055(7) 0.027(5) 0.045(6) 0.018(5) 0.001(5) 0.006(5)
O33 0.032(6) 0.046(7) 0.072(9) 0.020(6) 0.008(6) 0.011(5)
O17 0.046(6) 0.030(5) 0.052(7) 0.015(5) 0.013(5) 0.002(5)
O35 0.053(7) 0.057(7) 0.030(5) 0.007(5) 0.021(5) 0.004(6)
O9 0.030(5) 0.057(7) 0.033(5) 0.019(5) 0.000(4) 0.012(5)
O37 0.076(9) 0.041(6) 0.031(6) 0.003(5) 0.025(6) 0.018(6)
O19 0.074(9) 0.043(6) 0.052(7) 0.013(5) 0.031(7) 0.022(6)
O39 0.067(9) 0.054(8) 0.047(7) 0.013(6) 0.002(6) 0.019(7)
O5 0.040(6) 0.049(7) 0.055(7) 0.024(6) 0.007(5) 0.015(5)
O41 0.077(10) 0.056(8) 0.057(8) 0.029(7) -0.010(7) -0.004(7)
O21 0.19(2) 0.047(8) 0.058(9) 0.016(7) 0.052(12) 0.062(12)
O43 0.043(7) 0.071(10) 0.077(10) 0.018(8) 0.007(7) 0.014(7)
O11 0.088(11) 0.058(8) 0.062(9) 0.026(7) 0.032(8) 0.046(8)
O45 0.036(7) 0.094(11) 0.058(8) 0.035(8) 0.001(6) 0.003(7)
O48 0.095(15) 0.16(2) 0.062(11) 0.037(13) 0.021(11) 0.059(15)
O49 0.101(17) 0.120(19) 0.19(3) -0.069(19) -0.031(17) 0.073(16)
O47 0.091(15) 0.090(15) 0.16(2) -0.003(15) 0.030(15) 0.046(13)
O51 0.28(4) 0.081(15) 0.22(3) 0.060(19) 0.21(3) 0.06(2)

loop_
_atom_type_symbol
_atom_type_description
_atom_type_scat_dispersion_real
_atom_type_scat_dispersion_imag
_atom_type_scat_source
Cm Cm -7.3248 4.8980 'International Tables Vol C Tables 4.2.6.8 and 6.1.1.4'
Cs Cs -0.3680 2.1192 'International Tables Vol C Tables 4.2.6.8 and 6.1.1.4'
Na Na 0.0362 0.0249 'International Tables Vol C Tables 4.2.6.8 and 6.1.1.4'
O O 0.0106 0.0060 'International Tables Vol C Tables 4.2.6.8 and 6.1.1.4'
W W -0.8490 6.8722 'International Tables Vol C Tables 4.2.6.8 and 6.1.1.4'

loop_
_exptl_crystal_face_index_h
_exptl_crystal_face_index_k
_exptl_crystal_face_index_l
_exptl_crystal_face_perp_dist
0 -1 1 0.0444
-11 11 15 0.0620
0 17 -17 0.0438
10 -1 -22 0.0538
7 -20 3 0.0500
10 10 4 0.0217
-11 -9 -4 0.0127

loop_
_geom_angle_atom_site_label_1
_geom_angle_atom_site_label_2
_geom_angle_atom_site_label_3
_geom_angle
_geom_angle_site_symmetry_1
_geom_angle_site_symmetry_3
_geom_angle_publ_flag
Cs1 W1 Cs4 128.84(2) . . ?
Cs1 W1 Cs3 76.72(2) . . ?
Cs4 W1 Cs3 81.32(3) . . ?
O1 W1 Cs1 124.2(2) . . ?
O1 W1 Cs4 97.30(19) . . ?
O1 W1 Cs3 149.1(2) . . ?
O6 W1 Cs1 161.6(3) . . ?
O6 W1 Cs4 41.1(3) . . ?
O6 W1 Cs3 85.6(3) . . ?
O6 W1 O1 74.1(3) . . ?
O18 W1 Cs1 101.2(3) . . ?
O18 W1 Cs4 55.9(3) . . ?
O18 W1 Cs3 123.4(3) . . ?
O18 W1 O1 78.1(3) . . ?
O18 W1 O6 84.1(4) . . ?
O18 W1 O22 155.0(4) . . ?
O22 W1 Cs1 97.5(3) . . ?
O22 W1 Cs4 121.8(3) . . ?
O22 W1 Cs3 77.1(3) . . ?
O22 W1 O1 77.6(3) . . ?
O22 W1 O6 83.5(4) . . ?
O32 W1 Cs1 38.8(3) . . ?
O32 W1 Cs4 146.8(3) . . ?
O32 W1 Cs3 112.6(3) . . ?
O32 W1 O1 85.4(3) . . ?
O32 W1 O6 159.5(4) . . ?
O32 W1 O18 92.8(4) . . ?
O32 W1 O22 91.3(4) . . ?
O7 W1 Cs1 64.0(4) . . ?
O7 W1 Cs4 75.5(4) . . ?
O7 W1 Cs3 27.3(3) . . ?
O7 W1 O1 171.8(4) . . ?
O7 W1 O6 97.7(5) . . ?
O7 W1 O18 100.5(4) . . ?
O7 W1 O22 102.7(4) . . ?
O7 W1 O32 102.7(5) . . ?
Cs8 W4 Cs5 124.29(2) . 1_545 ?
Cs8 W4 Cs5 69.37(2) . 2_667 ?
Cs8 W4 Cs3 59.96(2) . 1_655 ?
Cs5 W4 Cs5 85.88(3) 2_667 1_545 ?
Cs5 W4 Cs3 106.44(2) 1_545 1_655 ?
Cs5 W4 Cs3 125.67(3) 2_667 1_655 ?
O1 W4 Cs8 123.24(19) . . ?
O1 W4 Cs5 110.95(19) . 1_545 ?
O1 W4 Cs5 130.66(18) . 2_667 ?
O1 W4 Cs3 94.66(19) . 1_655 ?
O8 W4 Cs8 162.5(3) . . ?
O8 W4 Cs5 40.0(3) . 1_545 ?
O8 W4 Cs5 98.4(3) . 2_667 ?
O8 W4 Cs3 125.2(3) . 1_655 ?
O8 W4 O1 74.1(3) . . ?
O18 W4 Cs8 97.7(3) . . ?
O18 W4 Cs5 53.3(3) . 2_667 ?
O18 W4 Cs5 106.0(3) . 1_545 ?
O18 W4 Cs3 147.3(3) . 1_655 ?
O18 W4 O1 77.4(3) . . ?
O18 W4 O8 83.6(4) . . ?
O18 W4 O24 153.2(4) . . ?
O24 W4 Cs8 101.7(3) . . ?
O24 W4 Cs5 152.3(3) . 2_667 ?
O24 W4 Cs5 77.8(3) . 1_545 ?
O24 W4 Cs3 42.3(3) . 1_655 ?
O24 W4 O1 76.6(3) . . ?
O24 W4 O8 83.4(4) . . ?
O46 W4 Cs8 38.8(3) . . ?
O46 W4 Cs5 157.4(3) . 1_545 ?
O46 W4 Cs5 96.3(3) . 2_667 ?
O46 W4 Cs3 54.4(3) . 1_655 ?
O46 W4 O1 84.6(4) . . ?
O46 W4 O8 158.7(4) . . ?
O46 W4 O18 93.0(4) . . ?
O46 W4 O24 90.8(4) . . ?
O9 W4 Cs8 66.2(4) . . ?
O9 W4 Cs5 48.5(4) . 2_667 ?
O9 W4 Cs5 60.3(4) . 1_545 ?
O9 W4 Cs3 91.7(4) . 1_655 ?
O9 W4 O1 170.4(5) . . ?
O9 W4 O8 96.4(5) . . ?
O9 W4 O18 100.8(5) . . ?
O9 W4 O24 103.8(5) . . ?
O9 W4 O46 104.9(5) . . ?
Cs6 W6 Cs6 79.61(2) 2_656 . ?
Cs6 W6 Cs2 126.06(3) 2_656 . ?
Cs2 W6 Cs6 65.37(3) . . ?
O1 W6 Cs6 95.42(19) . . ?
O1 W6 Cs6 99.43(19) . 2_656 ?
O1 W6 Cs2 122.6(2) . . ?
O10 W6 Cs6 50.1(3) . 2_656 ?
O10 W6 Cs6 124.1(3) . . ?
O10 W6 Cs2 162.0(3) . . ?
O10 W6 O1 73.9(3) . . ?
O20 W6 Cs6 40.9(3) . . ?
O20 W6 Cs6 48.6(3) . 2_656 ?
O20 W6 Cs2 106.0(3) . . ?
O20 W6 O1 77.3(3) . . ?
O20 W6 O10 83.8(4) . . ?
O20 W6 O22 153.8(4) . . ?
O22 W6 Cs6 148.3(3) . . ?
O22 W6 Cs6 131.8(3) . 2_656 ?
O22 W6 Cs2 92.4(3) . . ?
O22 W6 O1 77.2(3) . . ?
O22 W6 O10 84.0(4) . . ?
O23 W6 Cs6 56.7(3) . . ?
O23 W6 Cs6 136.3(3) . 2_656 ?
O23 W6 Cs2 36.9(3) . . ?
O23 W6 O1 86.4(4) . . ?
O23 W6 O10 160.3(4) . . ?
O23 W6 O20 92.0(4) . . ?
O23 W6 O22 91.8(4) . . ?
O27 W6 Cs6 91.2(4) . . ?
O27 W6 Cs6 74.2(4) . 2_656 ?
O27 W6 Cs2 67.2(4) . . ?
O27 W6 O1 169.9(5) . . ?
O27 W6 O10 96.1(5) . . ?
O27 W6 O20 103.2(5) . . ?
O27 W6 O22 101.0(4) . . ?
O27 W6 O23 103.6(5) . . ?
Cs4 W8 Cs6 155.44(3) . 2_656 ?
Cs4 W8 Cs5 64.25(2) . 1_545 ?
Cs6 W8 Cs5 118.10(3) 2_656 1_545 ?
O1 W8 Cs4 105.32(19) . . ?
O1 W8 Cs6 96.68(19) . 2_656 ?
O1 W8 Cs5 110.3(2) . 1_545 ?
O4 W8 Cs4 144.0(3) . . ?
O4 W8 Cs6 51.7(3) . 2_656 ?
O4 W8 Cs5 81.0(3) . 1_545 ?
O4 W8 O1 77.0(3) . . ?
O4 W8 O6 153.1(4) . . ?
O4 W8 O10 87.1(4) . . ?
O6 W8 Cs4 47.8(3) . . ?
O6 W8 Cs6 131.1(3) . 2_656 ?
O6 W8 Cs5 109.5(3) . 1_545 ?
O6 W8 O1 76.1(3) . . ?
O8 W8 Cs4 58.6(3) . . ?
O8 W8 Cs6 139.0(3) . 2_656 ?
O8 W8 Cs5 35.9(3) . 1_545 ?
O8 W8 O1 77.8(3) . . ?
O8 W8 O4 87.9(4) . . ?
O8 W8 O6 87.5(4) . . ?
O8 W8 O10 154.3(4) . . ?
O10 W8 Cs4 128.8(3) . . ?
O10 W8 Cs6 46.3(3) . 2_656 ?
O10 W8 Cs5 164.3(3) . 1_545 ?
O10 W8 O1 76.6(3) . . ?
O10 W8 O6 85.6(4) . . ?
O17 W8 Cs4 73.9(4) . . ?
O17 W8 Cs6 84.2(4) . 2_656 ?
O17 W8 Cs5 68.9(4) . 1_545 ?
O17 W8 O1 179.0(5) . . ?
O17 W8 O4 103.3(5) . . ?
O17 W8 O6 103.6(5) . . ?
O17 W8 O8 101.3(5) . . ?
O17 W8 O10 104.3(5) . . ?
Cs1 W10 Cs2 93.02(3) . . ?
Cs1 W10 Cs5 67.64(2) . . ?
Cs2 W10 Cs5 139.01(3) . . ?
O12 W10 Cs1 107.5(2) . . ?
O12 W10 Cs2 104.6(2) . . ?
O12 W10 Cs5 115.5(2) . . ?
O16 W10 Cs1 134.2(3) . . ?
O16 W10 Cs2 131.9(3) . . ?
O16 W10 Cs5 70.9(3) . . ?
O16 W10 O12 73.9(3) . . ?
O28 W10 Cs1 52.9(3) . . ?
O28 W10 Cs2 143.5(3) . . ?
O28 W10 Cs5 46.4(3) . . ?
O28 W10 O12 78.2(4) . . ?
O28 W10 O16 84.3(4) . . ?
O28 W10 O36 154.8(4) . . ?
O36 W10 Cs1 142.9(3) . . ?
O36 W10 Cs2 51.3(3) . . ?
O36 W10 Cs5 144.7(3) . . ?
O36 W10 O12 77.4(4) . . ?
O36 W10 O16 82.9(4) . . ?
O40 W10 Cs1 52.8(3) . . ?
O40 W10 Cs2 52.5(3) . . ?
O40 W10 Cs5 120.5(3) . . ?
O40 W10 O12 85.4(4) . . ?
O40 W10 O16 159.3(4) . . ?
O40 W10 O28 92.2(4) . . ?
O40 W10 O36 92.2(4) . . ?
O13 W10 Cs1 78.0(4) . . ?
O13 W10 Cs2 79.8(5) . . ?
O13 W10 Cs5 61.4(5) . . ?
O13 W10 O12 172.5(4) . . ?
O13 W10 O16 98.7(5) . . ?
O13 W10 O28 101.9(5) . . ?
O13 W10 O36 101.4(5) . . ?
O13 W10 O40 102.0(5) . . ?
Cs1 Cm1 Cs6 144.11(3) . . ?
Cs1 Cm1 Cs3 145.28(3) . 1_655 ?
Cs6 Cm1 Cs3 70.40(3) . 1_655 ?
Cs2 Cm1 Cs1 82.12(3) . . ?
Cs2 Cm1 Cs6 62.93(3) . . ?
Cs2 Cm1 Cs3 132.47(3) . 1_655 ?
O32 Cm1 Cs1 38.0(2) . . ?
O32 Cm1 Cs6 128.0(2) . . ?
O32 Cm1 Cs2 89.3(2) . . ?
O32 Cm1 Cs3 128.3(2) . 1_655 ?
O32 Cm1 O38 77.1(3) . . ?
O32 Cm1 O40 75.9(3) . . ?
O32 Cm1 O46 73.0(3) . . ?
O32 Cm1 O23 74.1(3) . . ?
O32 Cm1 O3 115.4(3) . . ?
O32 Cm1 O25 139.3(3) . . ?
O34 Cm1 Cs1 125.0(2) . . ?
O34 Cm1 Cs6 84.5(2) . . ?
O34 Cm1 Cs2 124.8(2) . . ?
O34 Cm1 Cs3 38.5(2) . 1_655 ?
O34 Cm1 O32 143.1(3) . . ?
O34 Cm1 O38 73.8(3) . . ?
O34 Cm1 O40 115.4(3) . . ?
O34 Cm1 O46 78.0(3) . . ?
O34 Cm1 O23 140.5(3) . . ?
O34 Cm1 O3 75.8(3) . . ?
O34 Cm1 O25 75.2(3) . . ?
O38 Cm1 Cs1 51.8(2) . . ?
O38 Cm1 Cs6 154.4(2) . . ?
O38 Cm1 Cs2 119.4(2) . . ?
O38 Cm1 Cs3 98.9(2) . 1_655 ?
O38 Cm1 O40 72.7(3) . . ?
O38 Cm1 O46 75.4(3) . . ?
O38 Cm1 O25 116.1(3) . . ?
O40 Cm1 Cs1 46.0(2) . . ?
O40 Cm1 Cs6 106.0(2) . . ?
O40 Cm1 Cs2 46.8(2) . . ?
O40 Cm1 Cs3 152.9(2) . 1_655 ?
O46 Cm1 Cs1 94.1(2) . . ?
O46 Cm1 Cs6 113.6(2) . . ?
O46 Cm1 Cs2 154.4(2) . . ?
O46 Cm1 Cs3 56.6(2) . 1_655 ?
O46 Cm1 O40 139.4(3) . . ?
O23 Cm1 Cs1 92.4(2) . . ?
O23 Cm1 Cs6 56.0(2) . . ?
O23 Cm1 Cs2 40.4(2) . . ?
O23 Cm1 Cs3 115.7(2) . 1_655 ?
O23 Cm1 O38 144.1(3) . . ?
O23 Cm1 O40 79.9(3) . . ?
O23 Cm1 O46 115.1(3) . . ?
O23 Cm1 O25 75.5(3) . . ?
O3 Cm1 Cs1 153.3(2) . . ?
O3 Cm1 Cs6 41.1(2) . . ?
O3 Cm1 Cs2 99.8(2) . . ?
O3 Cm1 Cs3 42.1(2) . 1_655 ?
O3 Cm1 O38 139.5(3) . . ?
O3 Cm1 O40 146.1(3) . . ?
O3 Cm1 O46 72.6(3) . . ?
O3 Cm1 O23 73.7(3) . . ?
O3 Cm1 O25 80.5(3) . . ?
O25 Cm1 Cs1 118.6(2) . . ?
O25 Cm1 Cs6 43.2(2) . . ?
O25 Cm1 Cs2 50.2(2) . . ?
O25 Cm1 Cs3 89.3(2) . 1_655 ?
O25 Cm1 O40 72.6(3) . . ?
O25 Cm1 O46 145.8(3) . . ?
Cs6 W5 Cs6 84.21(3) . 2_656 ?
Cs6 W5 Cs3 84.25(3) . 1_655 ?
Cs3 W5 Cs6 153.15(3) 1_655 2_656 ?
O1 W5 Cs6 94.7(2) . 2_656 ?
O1 W5 Cs6 112.27(19) . . ?
O1 W5 Cs3 112.1(2) . 1_655 ?
O4 W5 Cs6 50.5(3) . 2_656 ?
O4 W5 Cs6 134.7(3) . . ?
O4 W5 Cs3 136.6(3) . 1_655 ?
O4 W5 O1 74.8(3) . . ?
O20 W5 Cs6 43.7(3) . 2_656 ?
O20 W5 Cs6 56.8(3) . . ?
O20 W5 Cs3 139.3(3) . 1_655 ?
O20 W5 O1 77.1(3) . . ?
O20 W5 O4 83.9(4) . . ?
O24 W5 Cs6 141.2(3) . . ?
O24 W5 Cs6 133.7(3) . 2_656 ?
O24 W5 Cs3 58.2(3) . 1_655 ?
O24 W5 O1 77.6(3) . . ?
O24 W5 O4 83.8(4) . . ?
O24 W5 O20 154.0(4) . . ?
O3 W5 Cs6 132.9(3) . 2_656 ?
O3 W5 Cs6 52.9(3) . . ?
O3 W5 Cs3 51.8(3) . 1_655 ?
O3 W5 O1 86.0(3) . . ?
O3 W5 O4 160.8(4) . . ?
O3 W5 O20 91.5(4) . . ?
O3 W5 O24 92.6(4) . . ?
O29 W5 Cs6 80.7(4) . 2_656 ?
O29 W5 Cs6 74.5(4) . . ?
O29 W5 Cs3 72.8(4) . 1_655 ?
O29 W5 O1 171.6(4) . . ?
O29 W5 O4 96.9(5) . . ?
O29 W5 O20 103.8(5) . . ?
O29 W5 O24 100.4(5) . . ?
O29 W5 O3 102.3(5) . . ?
Cs8 W3 Cs8 73.22(3) 2_767 . ?
Cs8 W3 Cs3 108.27(3) 2_767 1_655 ?
Cs8 W3 Cs7 160.18(4) . 2_766 ?
Cs8 W3 Cs7 95.69(3) 2_767 2_766 ?
Cs3 W3 Cs8 61.98(3) 1_655 . ?
Cs3 W3 Cs7 108.16(4) 1_655 2_766 ?
O12 W3 Cs8 115.3(2) . 2_767 ?
O12 W3 Cs8 99.7(2) . . ?
O12 W3 Cs3 124.6(2) . 1_655 ?
O12 W3 Cs7 99.9(2) . 2_766 ?
O26 W3 Cs8 62.2(3) . 2_767 ?
O26 W3 Cs8 125.3(3) . . ?
O26 W3 Cs3 160.0(3) . 1_655 ?
O26 W3 Cs7 58.3(3) . 2_766 ?
O26 W3 O12 74.5(3) . . ?
O30 W3 Cs8 149.0(3) . . ?
O30 W3 Cs8 136.5(3) . 2_767 ?
O30 W3 Cs3 94.3(3) . 1_655 ?
O30 W3 Cs7 41.1(3) . 2_766 ?
O30 W3 O12 76.8(4) . . ?
O30 W3 O26 84.0(4) . . ?
O30 W3 O44 153.6(4) . . ?
O34 W3 Cs8 127.0(3) . 2_767 ?
O34 W3 Cs8 55.1(3) . . ?
O34 W3 Cs3 38.9(3) . 1_655 ?
O34 W3 Cs7 129.1(3) . 2_766 ?
O34 W3 O12 86.6(4) . . ?
O34 W3 O26 161.0(4) . . ?
O34 W3 O30 93.9(5) . . ?
O34 W3 O44 90.7(5) . . ?
O44 W3 Cs8 43.5(3) . . ?
O44 W3 Cs8 53.1(3) . 2_767 ?
O44 W3 Cs3 105.4(3) . 1_655 ?
O44 W3 Cs7 140.2(3) . 2_766 ?
O44 W3 O12 77.5(4) . . ?
O44 W3 O26 83.3(4) . . ?
O33 W3 Cs8 85.0(5) . . ?
O33 W3 Cs8 57.7(5) . 2_767 ?
O33 W3 Cs3 65.1(4) . 1_655 ?
O33 W3 Cs7 75.2(5) . 2_766 ?
O33 W3 O12 170.3(5) . . ?
O33 W3 O26 95.8(5) . . ?
O33 W3 O30 103.5(6) . . ?
O33 W3 O34 103.0(5) . . ?
O33 W3 O44 100.7(6) . . ?
Cs2 W7 Cs6 65.84(3) . . ?
Cs2 W7 Cs6 107.84(3) 2_666 . ?
Cs2 W7 Cs2 63.09(3) . 2_666 ?
Cs2 W7 Cs7 155.71(3) . 2_766 ?
Cs7 W7 Cs6 102.28(4) 2_766 . ?
Cs7 W7 Cs2 104.07(4) 2_766 2_666 ?
O12 W7 Cs6 119.1(2) . . ?
O12 W7 Cs2 101.5(2) . . ?
O12 W7 Cs2 118.1(2) . 2_666 ?
O12 W7 Cs7 102.8(2) . 2_766 ?
O30 W7 Cs6 84.9(3) . . ?
O30 W7 Cs2 148.6(3) . 2_666 ?
O30 W7 Cs2 145.4(3) . . ?
O30 W7 Cs7 44.6(3) . 2_766 ?
O30 W7 O12 76.2(3) . . ?
O30 W7 O42 82.5(4) . . ?
O36 W7 Cs6 114.2(3) . . ?
O36 W7 Cs2 46.8(3) . 2_666 ?
O36 W7 Cs2 48.4(3) . . ?
O36 W7 Cs7 138.3(3) . 2_766 ?
O36 W7 O12 77.1(3) . . ?
O36 W7 O30 152.4(4) . . ?
O36 W7 O42 83.7(4) . . ?
O42 W7 Cs6 159.1(3) . . ?
O42 W7 Cs2 130.6(3) . . ?
O42 W7 Cs2 76.0(3) . 2_666 ?
O42 W7 Cs7 57.4(3) . 2_766 ?
O42 W7 O12 73.8(3) . . ?
O25 W7 Cs6 36.7(3) . . ?
O25 W7 Cs2 116.2(3) . 2_666 ?
O25 W7 Cs2 54.2(3) . . ?
O25 W7 Cs7 128.4(3) . 2_766 ?
O25 W7 O12 86.0(4) . . ?
O25 W7 O30 91.4(4) . . ?
O25 W7 O36 93.3(4) . . ?
O25 W7 O42 159.7(4) . . ?
O35 W7 Cs6 70.7(4) . . ?
O35 W7 Cs2 86.3(4) . . ?
O35 W7 Cs2 58.8(5) . 2_666 ?
O35 W7 Cs7 69.6(5) . 2_766 ?
O35 W7 O12 169.3(5) . . ?
O35 W7 O30 101.7(5) . . ?
O35 W7 O36 103.4(5) . . ?
O35 W7 O42 95.6(5) . . ?
O35 W7 O25 104.6(5) . . ?
O14 W2 O12 77.5(4) . . ?
O16 W2 O12 76.5(4) . . ?
O16 W2 O14 86.3(4) . . ?
O26 W2 O12 77.1(4) . . ?
O26 W2 O14 87.1(4) . . ?
O26 W2 O16 153.6(4) . . ?
O42 W2 O12 77.4(4) . . ?
O42 W2 O14 155.0(4) . . ?
O42 W2 O16 87.2(5) . . ?
O42 W2 O26 88.1(5) . . ?
O2 W2 O12 179.7(5) . . ?
O2 W2 O14 102.7(5) . . ?
O2 W2 O16 103.6(5) . . ?
O2 W2 O26 102.8(5) . . ?
O2 W2 O42 102.4(5) . . ?
Cs8 W9 Cs1 98.53(2) . . ?
O12 W9 Cs1 99.3(2) . . ?
O12 W9 Cs8 108.5(2) . . ?
O14 W9 Cs1 128.6(3) . . ?
O14 W9 Cs8 132.4(3) . . ?
O14 W9 O12 74.3(3) . . ?
O28 W9 Cs1 45.8(3) . . ?
O28 W9 Cs8 143.7(3) . . ?
O28 W9 O12 77.0(3) . . ?
O28 W9 O14 84.0(4) . . ?
O38 W9 Cs1 53.4(3) . . ?
O38 W9 Cs8 54.9(3) . . ?
O38 W9 O12 85.4(4) . . ?
O38 W9 O14 159.7(4) . . ?
O38 W9 O28 90.9(4) . . ?
O38 W9 O44 91.9(4) . . ?
O44 W9 Cs1 145.3(3) . . ?
O44 W9 Cs8 52.5(3) . . ?
O44 W9 O12 76.8(4) . . ?
O44 W9 O14 84.3(4) . . ?
O44 W9 O28 153.3(4) . . ?
O37 W9 Cs1 85.7(5) . . ?
O37 W9 Cs8 77.1(4) . . ?
O37 W9 O12 171.6(5) . . ?
O37 W9 O14 97.3(5) . . ?
O37 W9 O28 102.3(5) . . ?
O37 W9 O38 102.9(5) . . ?
O37 W9 O44 102.8(6) . . ?
W10 Cs1 W1 103.12(2) . . ?
O28 Cs1 W1 115.75(15) . . ?
O28 Cs1 W10 28.01(17) . . ?
O28 Cs1 O38 46.0(2) . . ?
O28 Cs1 O40 48.0(2) . . ?
O28 Cs1 O7 140.0(2) . . ?
O28 Cs1 O39 86.6(3) . . ?
O28 Cs1 O48 96.2(5) . . ?
O32 Cs1 W1 22.15(19) . . ?
O32 Cs1 W10 82.51(18) . . ?
O32 Cs1 O28 93.7(2) . . ?
O32 Cs1 O38 55.7(2) . . ?
O32 Cs1 O40 58.3(2) . . ?
O32 Cs1 O7 46.7(2) . . ?
O32 Cs1 O33 116.8(3) . 1_455 ?
O32 Cs1 O37 94.2(3) . 2_667 ?
O32 Cs1 O39 134.7(3) . 2_667 ?
O32 Cs1 O39 58.7(3) . . ?
O32 Cs1 O48 64.2(4) . . ?
O38 Cs1 W1 75.07(16) . . ?
O38 Cs1 W10 55.81(14) . . ?
O38 Cs1 O7 96.5(2) . . ?
O38 Cs1 O39 46.7(3) . . ?
O40 Cs1 W1 77.93(17) . . ?
O40 Cs1 W10 25.47(17) . . ?
O40 Cs1 O38 51.1(2) . . ?
O40 Cs1 O7 100.7(2) . . ?
O40 Cs1 O39 93.9(3) . . ?
O7 Cs1 W1 24.58(15) . . ?
O7 Cs1 W10 126.15(15) . . ?
O33 Cs1 W1 97.8(2) 1_455 . ?
O33 Cs1 W10 125.0(3) 1_455 . ?
O33 Cs1 O28 138.8(3) 1_455 . ?
O33 Cs1 O38 172.4(3) 1_455 . ?
O33 Cs1 O40 125.7(3) 1_455 . ?
O33 Cs1 O7 77.0(3) 1_455 . ?
O33 Cs1 O39 132.1(4) 1_455 . ?
O33 Cs1 O39 102.0(4) 1_455 2_667 ?
O33 Cs1 O48 75.5(5) 1_455 . ?
O37 Cs1 W1 77.5(2) 2_667 . ?
O37 Cs1 W10 160.3(3) 2_667 . ?
O37 Cs1 O28 134.1(3) 2_667 . ?
O37 Cs1 O38 106.5(3) 2_667 . ?
O37 Cs1 O40 150.5(3) 2_667 . ?
O37 Cs1 O7 59.2(3) 2_667 . ?
O37 Cs1 O33 73.8(4) 2_667 1_455 ?
O37 Cs1 O39 74.3(4) 2_667 2_667 ?
O37 Cs1 O39 60.1(4) 2_667 . ?
O37 Cs1 O48 127.7(5) 2_667 . ?
O39 Cs1 W1 62.0(2) . . ?
O39 Cs1 W1 139.1(2) 2_667 . ?
O39 Cs1 W10 94.2(3) 2_667 . ?
O39 Cs1 W10 102.4(3) . . ?
O39 Cs1 O28 68.3(3) 2_667 . ?
O39 Cs1 O38 85.2(3) 2_667 . ?
O39 Cs1 O40 116.3(3) 2_667 . ?
O39 Cs1 O7 69.2(3) . . ?
O39 Cs1 O7 132.0(3) 2_667 . ?
O39 Cs1 O39 78.4(4) 2_667 . ?
O39 Cs1 O48 154.0(5) 2_667 . ?
O48 Cs1 W1 65.9(4) . . ?
O48 Cs1 W10 68.2(4) . . ?
O48 Cs1 O38 99.0(4) . . ?
O48 Cs1 O40 53.1(4) . . ?
O48 Cs1 O7 73.3(5) . . ?
O48 Cs1 O39 122.9(5) . . ?
W8 Cs4 W1 48.336(14) . . ?
O6 Cs4 W1 26.18(18) . . ?
O6 Cs4 W8 28.21(18) . . ?
O6 Cs4 O8 48.4(2) . . ?
O6 Cs4 O18 47.1(2) . . ?
O6 Cs4 O2 78.3(3) . 1_445 ?
O6 Cs4 O19 87.0(3) . 2_667 ?
O6 Cs4 O43 151.0(3) . . ?
O6 Cs4 O45 91.1(3) . . ?
O6 Cs4 O47 140.3(4) . 2_557 ?
O6 Cs4 O47 93.3(5) . . ?
O8 Cs4 W1 54.72(15) . . ?
O8 Cs4 W8 28.60(17) . . ?
O8 Cs4 O18 45.4(2) . . ?
O8 Cs4 O45 67.6(3) . . ?
O8 Cs4 O47 155.5(5) . 2_557 ?
O18 Cs4 W1 27.13(14) . . ?
O18 Cs4 W8 56.04(14) . . ?
O18 Cs4 O45 113.1(3) . . ?
O2 Cs4 W1 99.82(19) 1_445 . ?
O2 Cs4 W8 78.8(2) 1_445 . ?
O2 Cs4 O8 104.8(3) 1_445 . ?
O2 Cs4 O18 125.2(2) 1_445 . ?
O2 Cs4 O43 72.7(4) 1_445 . ?
O2 Cs4 O45 64.7(3) 1_445 . ?
O2 Cs4 O47 62.8(5) 1_445 . ?
O2 Cs4 O47 99.7(5) 1_445 2_557 ?
O9 Cs4 W1 123.3(2) 2_657 . ?
O9 Cs4 W8 109.8(2) 2_657 . ?
O9 Cs4 O6 131.7(3) 2_657 . ?
O9 Cs4 O8 83.9(3) 2_657 . ?
O9 Cs4 O18 96.4(3) 2_657 . ?
O9 Cs4 O2 129.7(3) 2_657 1_445 ?
O9 Cs4 O19 99.2(4) 2_657 2_667 ?
O9 Cs4 O43 70.3(3) 2_657 . ?
O9 Cs4 O45 74.3(3) 2_657 . ?
O9 Cs4 O47 133.0(6) 2_657 . ?
O9 Cs4 O47 80.0(5) 2_657 2_557 ?
O19 Cs4 W1 62.2(2) 2_667 . ?
O19 Cs4 W8 109.9(2) 2_667 . ?
O19 Cs4 O8 103.4(3) 2_667 . ?
O19 Cs4 O18 58.4(3) 2_667 . ?
O19 Cs4 O2 125.1(4) 2_667 1_445 ?
O19 Cs4 O43 110.1(4) 2_667 . ?
O19 Cs4 O45 169.1(3) 2_667 . ?
O19 Cs4 O47 61.5(5) 2_667 2_557 ?
O19 Cs4 O47 65.8(5) 2_667 . ?
O43 Cs4 W1 164.1(3) . . ?
O43 Cs4 W8 139.4(3) . . ?
O43 Cs4 O8 140.1(3) . . ?
O43 Cs4 O18 161.7(3) . . ?
O43 Cs4 O45 76.2(4) . . ?
O43 Cs4 O47 74.1(5) . . ?
O43 Cs4 O47 48.6(5) . 2_557 ?
O45 Cs4 W1 113.8(2) . . ?
O45 Cs4 W8 65.5(2) . . ?
O47 Cs4 W1 121.5(4) 2_557 . ?
O47 Cs4 W1 90.0(5) . . ?
O47 Cs4 W8 117.2(5) . . ?
O47 Cs4 W8 168.5(4) 2_557 . ?
O47 Cs4 O8 141.5(5) . . ?
O47 Cs4 O18 109.4(5) . . ?
O47 Cs4 O18 118.3(4) 2_557 . ?
O47 Cs4 O45 125.0(5) . . ?
O47 Cs4 O45 124.4(4) 2_557 . ?
O47 Cs4 O47 53.4(9) . 2_557 ?
W5 Cs6 W6 85.32(2) . 2_656 ?
O4 Cs6 W6 55.61(16) 2_656 2_656 ?
O4 Cs6 W5 123.10(16) 2_656 . ?
O4 Cs6 O23 109.8(2) 2_656 . ?
O4 Cs6 O29 115.5(2) 2_656 . ?
O10 Cs6 W6 29.12(17) 2_656 2_656 ?
O10 Cs6 W5 113.08(17) 2_656 . ?
O10 Cs6 O4 46.6(2) 2_656 2_656 ?
O10 Cs6 O23 147.9(2) 2_656 . ?
O10 Cs6 O29 89.7(2) 2_656 . ?
O10 Cs6 O49 95.7(4) 2_656 . ?
O20 Cs6 W6 26.84(16) 2_656 2_656 ?
O20 Cs6 W6 81.39(16) . 2_656 ?
O20 Cs6 W5 78.62(16) 2_656 . ?
O20 Cs6 W5 30.46(17) . . ?
O20 Cs6 O4 97.8(2) . 2_656 ?
O20 Cs6 O4 47.3(2) 2_656 2_656 ?
O20 Cs6 O10 48.8(2) 2_656 2_656 ?
O20 Cs6 O10 109.7(2) . 2_656 ?
O20 Cs6 O20 62.8(3) 2_656 . ?
O20 Cs6 O23 44.4(2) . . ?
O20 Cs6 O23 99.9(2) 2_656 . ?
O20 Cs6 O29 68.4(2) 2_656 . ?
O20 Cs6 O29 48.2(2) . . ?
O20 Cs6 O49 132.4(7) . . ?
O20 Cs6 O49 138.2(4) 2_656 . ?
O23 Cs6 W6 123.86(15) . 2_656 ?
O23 Cs6 W5 56.66(13) . . ?
O23 Cs6 O29 82.8(2) . . ?
O3 Cs6 W6 110.31(18) . 2_656 ?
O3 Cs6 W5 27.28(18) . . ?
O3 Cs6 O4 147.8(2) . 2_656 ?
O3 Cs6 O10 134.8(2) . 2_656 ?
O3 Cs6 O20 105.9(2) . 2_656 ?
O3 Cs6 O20 50.1(2) . . ?
O3 Cs6 O23 50.3(2) . . ?
O3 Cs6 O25 61.5(2) . . ?
O3 Cs6 O29 45.7(2) . . ?
O3 Cs6 O21 130.3(3) . . ?
O3 Cs6 O49 83.4(7) . . ?
O25 Cs6 W6 171.77(17) . 2_656 ?
O25 Cs6 W5 86.54(16) . . ?
O25 Cs6 O4 131.0(2) . 2_656 ?
O25 Cs6 O10 158.0(2) . 2_656 ?
O25 Cs6 O20 92.2(2) . . ?
O25 Cs6 O20 151.0(2) . 2_656 ?
O25 Cs6 O23 51.4(2) . . ?
O25 Cs6 O29 106.8(2) . . ?
O25 Cs6 O49 69.2(4) . . ?
O29 Cs6 W6 65.04(16) . 2_656 ?
O29 Cs6 W5 26.23(16) . . ?
O21 Cs6 W6 104.1(3) . 2_656 ?
O21 Cs6 W5 132.2(4) . . ?
O21 Cs6 O4 48.6(3) . 2_656 ?
O21 Cs6 O10 90.7(3) . 2_656 ?
O21 Cs6 O20 103.7(5) . . ?
O21 Cs6 O20 89.4(4) . 2_656 ?
O21 Cs6 O23 80.9(4) . . ?
O21 Cs6 O25 82.3(3) . . ?
O21 Cs6 O29 149.6(5) . . ?
O21 Cs6 O49 115.9(7) . . ?
O49 Cs6 W6 111.5(3) . 2_656 ?
O49 Cs6 W5 102.8(7) . . ?
O49 Cs6 O4 127.9(6) . 2_656 ?
O49 Cs6 O23 115.8(5) . . ?
O49 Cs6 O29 94.3(6) . . ?
W3 Cs8 W9 99.98(3) 2_767 . ?
O26 Cs8 W3 30.80(16) 2_767 2_767 ?
O26 Cs8 W9 129.55(17) 2_767 . ?
O26 Cs8 O34 148.8(2) 2_767 . ?
O34 Cs8 W3 130.00(16) . 2_767 ?
O34 Cs8 W9 56.34(14) . . ?
O38 Cs8 W3 124.67(17) . 2_767 ?
O38 Cs8 W9 26.63(17) . . ?
O38 Cs8 O26 150.3(2) . 2_767 ?
O38 Cs8 O34 50.8(2) . . ?
O38 Cs8 O33 103.1(3) . 2_767 ?
O38 Cs8 O39 50.1(3) . . ?
O38 Cs8 O45 125.0(3) . 2_657 ?
O44 Cs8 W3 91.27(18) . 2_767 ?
O44 Cs8 W3 29.18(19) 2_767 2_767 ?
O44 Cs8 W9 99.32(18) 2_767 . ?
O44 Cs8 W9 28.80(19) . . ?
O44 Cs8 O26 46.2(2) 2_767 2_767 ?
O44 Cs8 O26 121.2(2) . 2_767 ?
O44 Cs8 O34 105.3(2) 2_767 . ?
O44 Cs8 O34 45.6(2) . . ?
O44 Cs8 O38 49.0(2) . . ?
O44 Cs8 O38 125.5(2) 2_767 . ?
O44 Cs8 O44 78.6(3) . 2_767 ?
O44 Cs8 O33 84.7(3) . 2_767 ?
O44 Cs8 O33 51.0(3) 2_767 2_767 ?
O44 Cs8 O39 95.3(3) . . ?
O44 Cs8 O39 142.6(3) 2_767 . ?
O44 Cs8 O45 90.7(3) 2_767 2_657 ?
O44 Cs8 O45 148.9(4) . 2_657 ?
O46 Cs8 W3 174.63(18) . 2_767 ?
O46 Cs8 W9 82.87(17) . . ?
O46 Cs8 O26 145.1(2) . 2_767 ?
O46 Cs8 O34 55.4(2) . . ?
O46 Cs8 O38 57.4(2) . . ?
O46 Cs8 O44 155.2(3) . 2_767 ?
O46 Cs8 O44 93.3(2) . . ?
O46 Cs8 O33 152.5(3) . 2_767 ?
O46 Cs8 O39 60.9(3) . . ?
O46 Cs8 O45 107.1(3) . 2_657 ?
O33 Cs8 W3 25.6(2) 2_767 2_767 ?
O33 Cs8 W9 82.4(2) 2_767 . ?
O33 Cs8 O26 47.9(3) 2_767 2_767 ?
O33 Cs8 O34 130.2(3) 2_767 . ?
O33 Cs8 O45 66.3(4) 2_767 2_657 ?
O39 Cs8 W3 116.0(2) . 2_767 ?
O39 Cs8 W9 66.7(2) . . ?
O39 Cs8 O26 115.3(3) . 2_767 ?
O39 Cs8 O34 95.3(3) . . ?
O39 Cs8 O33 91.9(3) . 2_767 ?
O39 Cs8 O45 75.6(3) . 2_657 ?
O43 Cs8 W3 93.8(3) 2_657 2_767 ?
O43 Cs8 W9 146.6(3) 2_657 . ?
O43 Cs8 O26 72.4(4) 2_657 2_767 ?
O43 Cs8 O34 91.7(4) 2_657 . ?
O43 Cs8 O38 137.3(4) 2_657 . ?
O43 Cs8 O44 121.6(4) 2_657 . ?
O43 Cs8 O44 78.5(4) 2_657 2_767 ?
O43 Cs8 O46 86.1(4) 2_657 . ?
O43 Cs8 O33 118.2(4) 2_657 2_767 ?
O43 Cs8 O39 132.5(4) 2_657 . ?
O43 Cs8 O45 83.8(4) 2_657 2_657 ?
O45 Cs8 W3 67.6(3) 2_657 2_767 ?
O45 Cs8 W9 129.6(3) 2_657 . ?
O45 Cs8 O26 44.9(3) 2_657 2_767 ?
O45 Cs8 O34 162.2(3) 2_657 . ?
W10 Cs2 W6 102.18(3) . . ?
W10 Cs2 W7 46.525(17) . . ?
W7 Cs2 W6 98.59(3) . . ?
O36 Cs2 W6 115.70(16) . . ?
O36 Cs2 W6 144.95(17) 2_666 . ?
O36 Cs2 W10 112.53(17) 2_666 . ?
O36 Cs2 W10 27.63(17) . . ?
O36 Cs2 W7 26.75(18) . . ?
O36 Cs2 W7 101.63(17) 2_666 . ?
O36 Cs2 O36 94.4(2) . 2_666 ?
O36 Cs2 O40 48.0(2) . . ?
O36 Cs2 O25 121.6(2) 2_666 . ?
O36 Cs2 O25 47.8(2) . . ?
O36 Cs2 O35 95.7(3) . 2_666 ?
O36 Cs2 O35 47.5(2) 2_666 2_666 ?
O36 Cs2 O21 100.7(5) . . ?
O36 Cs2 O48 95.4(5) . . ?
O40 Cs2 W6 77.35(16) . . ?
O40 Cs2 W10 25.16(17) . . ?
O40 Cs2 W7 55.26(17) . . ?
O40 Cs2 O36 137.6(2) . 2_666 ?
O40 Cs2 O25 51.8(2) . . ?
O40 Cs2 O35 108.8(2) . 2_666 ?
O23 Cs2 W6 20.52(19) . . ?
O23 Cs2 W10 83.75(19) . . ?
O23 Cs2 W7 79.36(19) . . ?
O23 Cs2 O36 95.2(2) . . ?
O23 Cs2 O36 158.8(3) . 2_666 ?
O23 Cs2 O40 60.1(2) . . ?
O23 Cs2 O25 55.2(2) . . ?
O23 Cs2 O35 149.3(2) . 2_666 ?
O23 Cs2 O21 90.0(3) . . ?
O23 Cs2 O48 66.6(4) . . ?
O25 Cs2 W6 73.92(15) . . ?
O25 Cs2 W10 56.41(15) . . ?
O25 Cs2 W7 24.77(15) . . ?
O25 Cs2 O35 143.4(3) . 2_666 ?
O35 Cs2 W6 137.77(19) 2_666 . ?
O35 Cs2 W10 92.86(19) 2_666 . ?
O35 Cs2 W7 119.6(2) 2_666 . ?
O41 Cs2 W6 77.2(3) . . ?
O41 Cs2 W10 177.6(3) . . ?
O41 Cs2 W7 135.8(4) . . ?
O41 Cs2 O36 154.7(4) . . ?
O41 Cs2 O36 68.4(3) . 2_666 ?
O41 Cs2 O40 153.7(3) . . ?
O41 Cs2 O23 95.9(3) . . ?
O41 Cs2 O25 125.3(4) . . ?
O41 Cs2 O35 86.2(4) . 2_666 ?
O41 Cs2 O21 56.6(6) . . ?
O41 Cs2 O48 109.9(6) . . ?
O21 Cs2 W6 86.6(3) . . ?
O21 Cs2 W10 125.7(4) . . ?
O21 Cs2 W7 79.3(4) . . ?
O21 Cs2 O36 69.6(3) . 2_666 ?
O21 Cs2 O40 127.8(4) . . ?
O21 Cs2 O25 76.1(4) . . ?
O21 Cs2 O35 115.9(3) . 2_666 ?
O21 Cs2 O48 152.7(5) . . ?
O48 Cs2 W6 66.5(4) . . ?
O48 Cs2 W10 67.8(5) . . ?
O48 Cs2 W7 108.2(4) . . ?
O48 Cs2 O36 131.2(4) . 2_666 ?
O48 Cs2 O40 52.9(4) . . ?
O48 Cs2 O25 99.6(4) . . ?
O48 Cs2 O35 83.9(4) . 2_666 ?
W4 Cs5 W4 94.12(3) 2_667 1_565 ?
W4 Cs5 W10 146.89(3) 2_667 . ?
W4 Cs5 Cs4 63.90(3) 2_667 2_667 ?
W10 Cs5 W4 118.64(3) . 1_565 ?
Cs4 Cs5 W4 63.27(2) 2_667 1_565 ?
Cs4 Cs5 W10 124.90(3) 2_667 . ?
O8 Cs5 W4 101.23(17) 1_565 2_667 ?
O8 Cs5 W4 24.47(19) 1_565 1_565 ?
O8 Cs5 W10 110.66(18) 1_565 . ?
O8 Cs5 Cs4 87.14(19) 1_565 2_667 ?
O8 Cs5 O18 120.0(2) 1_565 2_667 ?
O8 Cs5 O28 134.3(2) 1_565 . ?
O8 Cs5 O9 81.4(2) 1_565 2_667 ?
O8 Cs5 O39 153.2(3) 1_565 2_667 ?
O18 Cs5 W4 104.15(16) 2_667 1_565 ?
O18 Cs5 W4 26.94(15) 2_667 2_667 ?
O18 Cs5 W10 128.13(16) 2_667 . ?
O18 Cs5 Cs4 51.71(16) 2_667 2_667 ?
O28 Cs5 W4 124.37(16) . 2_667 ?
O28 Cs5 W4 137.10(15) . 1_565 ?
O28 Cs5 W10 23.97(16) . . ?
O28 Cs5 Cs4 114.07(18) . 2_667 ?
O28 Cs5 O18 104.2(2) . 2_667 ?
O9 Cs5 W4 80.5(2) 2_667 1_565 ?
O9 Cs5 W4 22.71(17) 2_667 2_667 ?
O9 Cs5 W10 157.1(2) 2_667 . ?
O9 Cs5 Cs4 73.5(2) 2_667 2_667 ?
O9 Cs5 O18 49.3(2) 2_667 2_667 ?
O9 Cs5 O28 142.0(2) 2_667 . ?
O19 Cs5 W4 85.8(2) . 2_667 ?
O19 Cs5 W4 99.5(2) . 1_565 ?
O19 Cs5 W10 84.3(2) . . ?
O19 Cs5 Cs4 45.6(2) . 2_667 ?
O19 Cs5 O8 123.1(3) . 1_565 ?
O19 Cs5 O18 59.8(3) . 2_667 ?
O19 Cs5 O28 68.8(3) . . ?
O19 Cs5 O9 105.9(3) . 2_667 ?
O19 Cs5 O39 79.0(4) . 2_667 ?
O39 Cs5 W4 156.6(3) 2_667 1_565 ?
O39 Cs5 W4 62.5(3) 2_667 2_667 ?
O39 Cs5 W10 84.6(3) 2_667 . ?
O39 Cs5 Cs4 102.4(3) 2_667 2_667 ?
O39 Cs5 O18 54.7(3) 2_667 2_667 ?
O39 Cs5 O28 64.5(3) 2_667 . ?
O39 Cs5 O9 77.5(3) 2_667 2_667 ?
O11 Cs5 W4 133.2(3) . 2_667 ?
O11 Cs5 W4 61.1(2) . 1_565 ?
O11 Cs5 W10 67.5(3) . . ?
O11 Cs5 Cs4 69.4(3) . 2_667 ?
O11 Cs5 O8 72.9(3) . 1_565 ?
O11 Cs5 O18 116.5(4) . 2_667 ?
O11 Cs5 O28 77.6(3) . . ?
O11 Cs5 O9 135.3(3) . 2_667 ?
O11 Cs5 O19 62.9(4) . . ?
O11 Cs5 O39 134.0(4) . 2_667 ?
O11 Cs5 O45 128.6(4) . 1_565 ?
O45 Cs5 W4 101.4(3) 1_565 1_565 ?
O45 Cs5 W4 93.0(3) 1_565 2_667 ?
O45 Cs5 W10 85.5(3) 1_565 . ?
O45 Cs5 Cs4 149.5(3) 1_565 2_667 ?
O45 Cs5 O8 77.7(4) 1_565 1_565 ?
O45 Cs5 O18 114.6(3) 1_565 2_667 ?
O45 Cs5 O28 95.2(4) 1_565 . ?
O45 Cs5 O9 78.1(4) 1_565 2_667 ?
O45 Cs5 O19 159.0(4) 1_565 . ?
O45 Cs5 O39 81.8(4) 1_565 2_667 ?
O24 Cs3 W5 29.56(16) 1_455 1_455 ?
O24 Cs3 O46 43.2(2) 1_455 1_455 ?
O24 Cs3 O29 46.0(2) 1_455 1_455 ?
O24 Cs3 O33 136.0(2) 1_455 1_455 ?
O24 Cs3 O5 106.6(3) 1_455 . ?
O24 Cs3 O47 67.6(4) 1_455 . ?
O34 Cs3 W5 83.77(19) 1_455 1_455 ?
O34 Cs3 O24 91.8(2) 1_455 1_455 ?
O34 Cs3 O46 53.6(2) 1_455 1_455 ?
O34 Cs3 O3 59.0(3) 1_455 1_455 ?
O34 Cs3 O7 122.4(3) 1_455 . ?
O34 Cs3 O29 103.7(3) 1_455 1_455 ?
O34 Cs3 O15 162.4(3) 1_455 . ?
O34 Cs3 O33 45.9(3) 1_455 1_455 ?
O34 Cs3 O5 108.3(3) 1_455 . ?
O34 Cs3 O43 97.0(3) 1_455 2_557 ?
O34 Cs3 O47 138.4(4) 1_455 . ?
O46 Cs3 W5 54.94(14) 1_455 1_455 ?
O46 Cs3 O29 80.4(2) 1_455 1_455 ?
O46 Cs3 O33 93.3(2) 1_455 1_455 ?
O3 Cs3 W5 26.42(17) 1_455 1_455 ?
O3 Cs3 O24 49.0(2) 1_455 1_455 ?
O3 Cs3 O46 49.6(2) 1_455 1_455 ?
O3 Cs3 O29 45.2(2) 1_455 1_455 ?
O3 Cs3 O15 106.3(3) 1_455 . ?
O3 Cs3 O33 101.6(3) 1_455 1_455 ?
O3 Cs3 O5 83.2(3) 1_455 . ?
O3 Cs3 O43 119.3(3) 1_455 2_557 ?
O3 Cs3 O47 116.2(4) 1_455 . ?
O7 Cs3 W5 151.1(2) . 1_455 ?
O7 Cs3 O24 142.8(3) . 1_455 ?
O7 Cs3 O46 149.1(2) . 1_455 ?
O7 Cs3 O3 160.6(3) . 1_455 ?
O7 Cs3 O29 125.9(3) . 1_455 ?
O7 Cs3 O15 67.9(3) . . ?
O7 Cs3 O33 76.5(3) . 1_455 ?
O7 Cs3 O5 78.2(3) . . ?
O7 Cs3 O43 80.2(3) . 2_557 ?
O7 Cs3 O47 76.4(4) . . ?
O29 Cs3 W5 25.77(16) 1_455 1_455 ?
O15 Cs3 W5 83.80(18) . 1_455 ?
O15 Cs3 O24 83.5(2) . 1_455 ?
O15 Cs3 O46 126.1(2) . 1_455 ?
O15 Cs3 O29 61.1(2) . 1_455 ?
O15 Cs3 O33 140.5(3) . 1_455 ?
O15 Cs3 O5 57.7(3) . . ?
O15 Cs3 O43 98.9(3) . 2_557 ?
O15 Cs3 O47 54.5(4) . . ?
O33 Cs3 W5 127.90(19) 1_455 1_455 ?
O33 Cs3 O29 139.5(3) 1_455 1_455 ?
O5 Cs3 W5 82.2(2) . 1_455 ?
O5 Cs3 O46 132.7(2) . 1_455 ?
O5 Cs3 O29 60.6(3) . 1_455 ?
O5 Cs3 O33 99.4(3) . 1_455 ?
O5 Cs3 O47 112.1(4) . . ?
O43 Cs3 W5 110.8(3) 2_557 1_455 ?
O43 Cs3 O24 81.6(3) 2_557 1_455 ?
O43 Cs3 O46 70.8(3) 2_557 1_455 ?
O43 Cs3 O29 123.2(3) 2_557 1_455 ?
O43 Cs3 O33 91.1(4) 2_557 1_455 ?
O43 Cs3 O5 152.9(3) 2_557 . ?
O43 Cs3 O47 46.2(5) 2_557 . ?
O47 Cs3 W5 91.9(4) . 1_455 ?
O47 Cs3 O46 90.4(3) . 1_455 ?
O47 Cs3 O29 87.7(4) . 1_455 ?
O47 Cs3 O33 132.5(4) . 1_455 ?
W3 Cs7 Cs2 116.95(6) 2_766 2_666 ?
W7 Cs7 W3 44.079(18) 2_766 2_766 ?
W7 Cs7 Cs2 124.48(5) 2_766 2_666 ?
O26 Cs7 W3 27.11(15) 2_766 2_766 ?
O26 Cs7 W7 52.10(15) 2_766 2_766 ?
O26 Cs7 Cs2 139.83(16) 2_766 2_666 ?
O30 Cs7 W3 23.17(18) 2_766 2_766 ?
O30 Cs7 W7 25.17(18) 2_766 2_766 ?
O30 Cs7 Cs2 113.16(17) 2_766 2_666 ?
O30 Cs7 O26 43.5(2) 2_766 2_766 ?
O30 Cs7 O42 44.8(2) 2_766 2_766 ?
O30 Cs7 O13 133.1(3) 2_766 2_666 ?
O30 Cs7 O17 113.4(3) 2_766 2_656 ?
O30 Cs7 O35 122.7(3) 2_766 . ?
O30 Cs7 O45 83.9(3) 2_766 2_656 ?
O30 Cs7 O48 78.1(4) 2_766 2_666 ?
O42 Cs7 W3 51.18(14) 2_766 2_766 ?
O42 Cs7 W7 28.29(16) 2_766 2_766 ?
O42 Cs7 Cs2 152.54(17) 2_766 2_666 ?
O42 Cs7 O26 41.3(2) 2_766 2_766 ?
O13 Cs7 W3 113.9(2) 2_666 2_766 ?
O13 Cs7 W7 157.8(2) 2_666 2_766 ?
O13 Cs7 Cs2 56.7(2) 2_666 2_666 ?
O13 Cs7 O26 110.8(3) 2_666 2_766 ?
O13 Cs7 O42 147.9(3) 2_666 2_766 ?
O13 Cs7 O17 79.0(3) 2_666 2_656 ?
O13 Cs7 O45 71.3(3) 2_666 2_656 ?
O13 Cs7 O48 66.9(4) 2_666 2_666 ?
O17 Cs7 W3 99.8(2) 2_656 2_766 ?
O17 Cs7 W7 105.1(2) 2_656 2_766 ?
O17 Cs7 Cs2 130.3(2) 2_656 2_666 ?
O17 Cs7 O26 72.9(3) 2_656 2_766 ?
O17 Cs7 O42 76.8(3) 2_656 2_766 ?
O17 Cs7 O45 48.5(3) 2_656 2_656 ?
O17 Cs7 O48 139.0(4) 2_656 2_666 ?
O35 Cs7 W3 144.0(2) . 2_766 ?
O35 Cs7 W7 110.2(2) . 2_766 ?
O35 Cs7 Cs2 49.9(2) . 2_666 ?
O35 Cs7 O26 161.9(3) . 2_766 ?
O35 Cs7 O42 121.7(3) . 2_766 ?
O35 Cs7 O13 87.3(3) . 2_666 ?
O35 Cs7 O17 113.1(3) . 2_656 ?
O35 Cs7 O45 153.4(3) . 2_656 ?
O35 Cs7 O48 88.0(4) . 2_666 ?
O45 Cs7 W3 62.0(2) 2_656 2_766 ?
O45 Cs7 W7 94.7(2) 2_656 2_766 ?
O45 Cs7 Cs2 122.3(3) 2_656 2_666 ?
O45 Cs7 O26 42.9(3) 2_656 2_766 ?
O45 Cs7 O42 76.8(3) 2_656 2_766 ?
O45 Cs7 O48 97.5(4) 2_656 2_666 ?
O48 Cs7 W3 75.5(3) 2_666 2_766 ?
O48 Cs7 W7 99.1(4) 2_666 2_766 ?
O48 Cs7 Cs2 42.0(3) 2_666 2_666 ?
O48 Cs7 O26 98.1(4) 2_666 2_766 ?
O48 Cs7 O42 122.7(4) 2_666 2_766 ?
O51 Cs7 W3 99.8(4) . 2_766 ?
O51 Cs7 W7 62.7(5) . 2_766 ?
O51 Cs7 Cs2 129.9(5) . 2_666 ?
O51 Cs7 O26 86.8(4) . 2_766 ?
O51 Cs7 O30 87.5(5) . 2_766 ?
O51 Cs7 O42 48.9(4) . 2_766 ?
O51 Cs7 O13 136.4(6) . 2_666 ?
O51 Cs7 O17 68.3(7) . 2_656 ?
O51 Cs7 O35 80.2(5) . . ?
O51 Cs7 O45 104.2(6) . 2_656 ?
O51 Cs7 O48 152.5(8) . 2_666 ?
Cs2 Na1 Cs6 104.78(11) . 2_656 ?
Cs3 Na1 Cs6 71.03(9) 2_556 2_656 ?
Cs3 Na1 Cs2 143.94(14) 2_556 . ?
O27 Na1 Cs6 57.9(3) . 2_656 ?
O27 Na1 Cs2 56.4(3) . . ?
O27 Na1 Cs3 128.7(4) . 2_556 ?
O27 Na1 O29 80.3(4) . 2_656 ?
O27 Na1 O15 176.8(5) . 2_556 ?
O27 Na1 O31 89.3(4) . . ?
O27 Na1 O5 98.9(5) . 2_556 ?
O27 Na1 O41 88.5(5) . . ?
O29 Na1 Cs6 51.7(3) 2_656 2_656 ?
O29 Na1 Cs2 85.2(3) 2_656 . ?
O29 Na1 Cs3 63.8(3) 2_656 2_556 ?
O29 Na1 O15 96.7(4) 2_656 2_556 ?
O29 Na1 O5 97.8(4) 2_656 2_556 ?
O29 Na1 O41 78.2(6) 2_656 . ?
O15 Na1 Cs6 121.1(3) 2_556 2_656 ?
O15 Na1 Cs2 122.3(3) 2_556 . ?
O15 Na1 Cs3 50.1(3) 2_556 2_556 ?
O15 Na1 O5 82.6(4) 2_556 2_556 ?
O15 Na1 O41 89.7(5) 2_556 . ?
O31 Na1 Cs6 125.5(3) . 2_656 ?
O31 Na1 Cs2 85.5(3) . . ?
O31 Na1 Cs3 127.0(3) . 2_556 ?
O31 Na1 O29 168.8(5) . 2_656 ?
O31 Na1 O15 93.6(4) . 2_556 ?
O31 Na1 O5 88.0(4) . 2_556 ?
O31 Na1 O41 97.3(6) . . ?
O5 Na1 Cs6 60.1(3) 2_556 2_656 ?
O5 Na1 Cs2 154.5(4) 2_556 . ?
O5 Na1 Cs3 54.9(3) 2_556 2_556 ?
O41 Na1 Cs6 121.1(4) . 2_656 ?
O41 Na1 Cs2 34.1(4) . . ?
O41 Na1 Cs3 116.2(5) . 2_556 ?
O41 Na1 O5 171.0(6) . 2_556 ?
W1 O1 W4 89.3(3) . . ?
W6 O1 W1 90.4(3) . . ?
W6 O1 W4 174.6(4) . . ?
W8 O1 W1 93.1(3) . . ?
W8 O1 W4 92.1(3) . . ?
W8 O1 W6 93.3(3) . . ?
W5 O1 W1 174.5(4) . . ?
W5 O1 W4 89.9(3) . . ?
W5 O1 W6 90.0(3) . . ?
W5 O1 W8 92.4(3) . . ?
W8 O4 W5 115.8(5) . . ?
W8 O4 Cs6 102.3(4) . 2_656 ?
W5 O4 Cs6 102.2(4) . 2_656 ?
W1 O6 Cs4 112.7(4) . . ?
W8 O6 W1 116.6(4) . . ?
W8 O6 Cs4 104.0(4) . . ?
W4 O8 Cs4 112.7(4) . . ?
W4 O8 Cs5 115.6(4) . 1_545 ?
W8 O8 W4 116.0(4) . . ?
W8 O8 Cs4 92.8(3) . . ?
W8 O8 Cs5 123.7(4) . 1_545 ?
Cs5 O8 Cs4 87.3(2) 1_545 . ?
W6 O10 Cs6 100.7(3) . 2_656 ?
W8 O10 W6 116.3(5) . . ?
W8 O10 Cs6 108.5(4) . 2_656 ?
W10 O12 W9 88.9(3) . . ?
W3 O12 W10 174.2(4) . . ?
W3 O12 W7 91.1(3) . . ?
W3 O12 W9 89.7(3) . . ?
W7 O12 W10 89.8(3) . . ?
W7 O12 W9 174.6(4) . . ?
W2 O12 W10 92.9(3) . . ?
W2 O12 W3 92.8(3) . . ?
W2 O12 W7 93.1(3) . . ?
W2 O12 W9 92.2(3) . . ?
W2 O14 W9 115.9(4) . . ?
W2 O16 W10 116.7(5) . . ?
W1 O18 W4 114.4(4) . . ?
W1 O18 Cs4 97.0(3) . . ?
W1 O18 Cs5 144.8(4) . 2_667 ?
W4 O18 Cs4 109.9(4) . . ?
W4 O18 Cs5 99.8(3) . 2_667 ?
Cs5 O18 Cs4 78.18(18) 2_667 . ?
W6 O20 W5 115.0(4) . . ?
W6 O20 Cs6 116.0(4) . . ?
W6 O20 Cs6 104.6(3) . 2_656 ?
W5 O20 Cs6 92.8(3) . . ?
W5 O20 Cs6 111.5(4) . 2_656 ?
Cs6 O20 Cs6 117.2(3) 2_656 . ?
W1 O22 W6 114.2(4) . . ?
W4 O24 Cs3 114.5(4) . 1_655 ?
W5 O24 W4 115.2(4) . . ?
W5 O24 Cs3 92.3(3) . 1_655 ?
W3 O26 Cs8 87.0(3) . 2_767 ?
W3 O26 Cs7 94.6(4) . 2_766 ?
W2 O26 W3 115.6(5) . . ?
W2 O26 Cs8 127.7(5) . 2_767 ?
W2 O26 Cs7 107.5(4) . 2_766 ?
Cs8 O26 Cs7 117.3(3) 2_767 2_766 ?
W10 O28 W9 115.2(4) . . ?
W10 O28 Cs1 99.1(4) . . ?
W10 O28 Cs5 109.6(4) . . ?
W9 O28 Cs1 108.8(4) . . ?
W9 O28 Cs5 126.9(4) . . ?
Cs1 O28 Cs5 90.2(2) . . ?
W3 O30 W7 115.1(4) . . ?
W3 O30 Cs7 115.7(4) . 2_766 ?
W7 O30 Cs7 110.3(4) . 2_766 ?
W1 O32 Cm1 129.6(4) . . ?
W1 O32 Cs1 119.1(4) . . ?
Cm1 O32 Cs1 111.3(3) . . ?
Cm1 O34 Cs8 95.3(3) . . ?
Cm1 O34 Cs3 110.8(3) . 1_655 ?
W3 O34 Cm1 128.8(4) . . ?
W3 O34 Cs8 101.0(4) . . ?
W3 O34 Cs3 119.3(4) . 1_655 ?
Cs3 O34 Cs8 82.3(2) 1_655 . ?
W10 O36 W7 114.8(4) . . ?
W10 O36 Cs2 133.1(4) . 2_666 ?
W10 O36 Cs2 101.1(4) . . ?
W7 O36 Cs2 107.8(4) . 2_666 ?
W7 O36 Cs2 104.8(4) . . ?
Cs2 O36 Cs2 85.6(2) . 2_666 ?
Cm1 O38 Cs1 94.8(3) . . ?
Cm1 O38 Cs8 103.1(3) . . ?
W9 O38 Cm1 129.2(4) . . ?
W9 O38 Cs1 102.6(4) . . ?
W9 O38 Cs8 98.5(4) . . ?
Cs8 O38 Cs1 133.6(3) . . ?
W10 O40 Cm1 129.4(5) . . ?
W10 O40 Cs1 101.7(4) . . ?
W10 O40 Cs2 102.3(4) . . ?
Cm1 O40 Cs1 100.7(3) . . ?
Cm1 O40 Cs2 99.7(3) . . ?
Cs1 O40 Cs2 126.3(3) . . ?
W7 O42 Cs7 94.4(3) . 2_766 ?
W2 O42 W7 115.8(4) . . ?
W2 O42 Cs7 113.1(4) . 2_766 ?
W3 O44 Cs8 97.8(4) . 2_767 ?
W3 O44 Cs8 111.6(4) . . ?
W9 O44 W3 115.3(5) . . ?
W9 O44 Cs8 98.7(4) . . ?
W9 O44 Cs8 131.0(5) . 2_767 ?
Cs8 O44 Cs8 101.4(3) . 2_767 ?
W4 O46 Cm1 130.6(5) . . ?
W4 O46 Cs8 120.1(4) . . ?
W4 O46 Cs3 103.2(4) . 1_655 ?
Cm1 O46 Cs8 109.1(3) . . ?
Cm1 O46 Cs3 89.6(3) . 1_655 ?
Cs8 O46 Cs3 78.9(2) . 1_655 ?
W6 O23 Cm1 128.6(4) . . ?
W6 O23 Cs6 99.8(4) . . ?
W6 O23 Cs2 122.5(4) . . ?
Cm1 O23 Cs6 90.8(3) . . ?
Cm1 O23 Cs2 108.0(3) . . ?
Cs2 O23 Cs6 86.8(2) . . ?
Cm1 O3 Cs6 107.3(3) . . ?
Cm1 O3 Cs3 106.1(3) . 1_655 ?
W5 O3 Cm1 129.0(4) . . ?
W5 O3 Cs6 99.8(4) . . ?
W5 O3 Cs3 101.8(4) . 1_655 ?
Cs6 O3 Cs3 112.6(3) . 1_655 ?
Cm1 O25 Cs6 104.3(3) . . ?
Cm1 O25 Cs2 96.2(3) . . ?
W7 O25 Cm1 128.6(4) . . ?
W7 O25 Cs6 123.6(4) . . ?
W7 O25 Cs2 101.1(4) . . ?
Cs6 O25 Cs2 89.7(2) . . ?
W10 O13 Cs7 149.7(6) . 2_666 ?
W6 O27 Na1 174.4(7) . . ?
W1 O7 Cs1 91.4(4) . . ?
W1 O7 Cs3 137.8(5) . . ?
Cs3 O7 Cs1 104.0(3) . . ?
W5 O29 Cs6 79.3(4) . . ?
W5 O29 Cs3 81.4(4) . 1_655 ?
W5 O29 Na1 162.8(7) . 2_656 ?
Cs6 O29 Cs3 87.1(2) . 1_655 ?
Na1 O29 Cs6 98.3(4) 2_656 . ?
Na1 O29 Cs3 81.5(3) 2_656 1_655 ?
Na1 O15 Cs3 94.8(3) 2_556 . ?
W2 O2 Cs4 134.5(5) . 1_665 ?
W3 O33 Cs1 162.9(7) . 1_655 ?
W3 O33 Cs8 96.7(5) . 2_767 ?
W3 O33 Cs3 90.5(5) . 1_655 ?
Cs1 O33 Cs8 83.3(3) 1_655 2_767 ?
Cs1 O33 Cs3 101.8(3) 1_655 1_655 ?
Cs8 O33 Cs3 134.2(4) 2_767 1_655 ?
W8 O17 Cs7 151.6(6) . 2_656 ?
W7 O35 Cs2 98.2(5) . 2_666 ?
W7 O35 Cs7 172.0(7) . . ?
Cs7 O35 Cs2 88.6(3) . 2_666 ?
W4 O9 Cs4 160.2(6) . 2_657 ?
W4 O9 Cs5 108.8(5) . 2_667 ?
Cs4 O9 Cs5 90.9(3) 2_657 2_667 ?
W9 O37 Cs1 141.5(6) . 2_667 ?
Cs5 O19 Cs4 89.9(3) . 2_667 ?
Cs1 O39 Cs1 101.6(4) 2_667 . ?
Cs1 O39 Cs8 82.7(4) 2_667 . ?
Cs1 O39 Cs5 94.7(4) 2_667 2_667 ?
Cs8 O39 Cs1 129.3(4) . . ?
Cs5 O39 Cs1 136.8(5) 2_667 . ?
Cs5 O39 Cs8 92.1(3) 2_667 . ?
Na1 O5 Cs3 89.3(4) 2_556 . ?
Na1 O41 Cs2 119.6(6) . . ?
Cs6 O21 Cs2 94.6(4) . . ?
Cs4 O43 Cs3 129.6(5) . 2_557 ?
Cs8 O43 Cs4 102.8(4) 2_657 . ?
Cs8 O43 Cs3 88.4(4) 2_657 2_557 ?
Cs8 O45 Cs4 86.7(4) 2_657 . ?
Cs5 O45 Cs4 83.8(4) 1_545 . ?
Cs5 O45 Cs8 94.8(4) 1_545 2_657 ?
Cs5 O45 Cs7 118.5(5) 1_545 2_656 ?
Cs7 O45 Cs4 130.0(4) 2_656 . ?
Cs7 O45 Cs8 130.0(5) 2_656 2_657 ?
Cs1 O48 Cs2 127.4(7) . . ?
Cs1 O48 Cs7 92.6(6) . 2_666 ?
Cs2 O48 Cs7 91.9(5) . 2_666 ?
Cs4 O47 Cs4 126.6(9) . 2_557 ?
Cs4 O47 Cs3 107.5(7) . . ?
Cs4 O47 Cs3 111.7(5) 2_557 . ?

loop_
_geom_bond_atom_site_label_1
_geom_bond_atom_site_label_2
_geom_bond_distance
_geom_bond_site_symmetry_2
_geom_bond_publ_flag
W1 Cs1 4.1409(11) . ?
W1 Cs4 4.2224(11) . ?
W1 Cs3 4.4819(12) . ?
W1 O1 2.312(7) . ?
W1 O6 2.019(9) . ?
W1 O18 1.939(9) . ?
W1 O22 1.941(9) . ?
W1 O32 1.787(9) . ?
W1 O7 1.723(10) . ?
W4 Cs8 4.2204(12) . ?
W4 Cs5 4.2342(15) 2_667 ?
W4 Cs5 4.4626(14) 1_545 ?
W4 Cs3 4.5027(14) 1_655 ?
W4 O1 2.336(8) . ?
W4 O8 2.050(10) . ?
W4 O18 1.947(9) . ?
W4 O24 1.950(9) . ?
W4 O46 1.760(10) . ?
W4 O9 1.727(10) . ?
W6 Cs6 4.4048(13) . ?
W6 Cs6 4.1274(11) 2_656 ?
W6 Cs2 4.2823(13) . ?
W6 O1 2.311(8) . ?
W6 O10 2.044(9) . ?
W6 O20 1.926(9) . ?
W6 O22 1.964(9) . ?
W6 O23 1.781(10) . ?
W6 O27 1.724(11) . ?
W8 Cs4 3.9425(11) . ?
W8 Cs6 4.2335(11) 2_656 ?
W8 Cs5 4.5078(13) 1_545 ?
W8 O1 2.304(8) . ?
W8 O4 1.903(9) . ?
W8 O6 1.920(9) . ?
W8 O8 1.890(10) . ?
W8 O10 1.905(10) . ?
W8 O17 1.733(11) . ?
W10 Cs1 4.0442(11) . ?
W10 Cs2 4.0816(14) . ?
W10 Cs5 4.4597(16) . ?
W10 O12 2.319(8) . ?
W10 O16 2.023(10) . ?
W10 O28 1.924(10) . ?
W10 O36 1.929(10) . ?
W10 O40 1.776(10) . ?
W10 O13 1.740(11) . ?
Cm1 Cs1 4.4930(10) . ?
Cm1 Cs6 4.5067(11) . ?
Cm1 Cs2 4.4821(13) . ?
Cm1 Cs3 4.5072(11) 1_655 ?
Cm1 O32 2.466(9) . ?
Cm1 O34 2.459(9) . ?
Cm1 O38 2.479(10) . ?
Cm1 O40 2.508(9) . ?
Cm1 O46 2.508(9) . ?
Cm1 O23 2.470(10) . ?
Cm1 O3 2.474(9) . ?
Cm1 O25 2.498(9) . ?
W5 Cs6 3.8290(11) . ?
W5 Cs6 4.3065(13) 2_656 ?
W5 Cs3 3.9168(13) 1_655 ?
W5 O1 2.305(7) . ?
W5 O4 2.023(9) . ?
W5 O20 1.944(9) . ?
W5 O24 1.934(9) . ?
W5 O3 1.781(10) . ?
W5 O29 1.722(10) . ?
W3 Cs8 3.9627(12) 2_767 ?
W3 Cs8 4.3045(12) . ?
W3 Cs3 4.1721(14) 1_655 ?
W3 Cs7 4.4448(17) 2_766 ?
W3 O12 2.307(8) . ?
W3 O26 2.032(10) . ?
W3 O30 1.941(10) . ?
W3 O34 1.778(10) . ?
W3 O44 1.950(11) . ?
W3 O33 1.726(12) . ?
W7 Cs6 4.4327(11) . ?
W7 Cs2 4.1931(15) . ?
W7 Cs2 4.3452(13) 2_666 ?
W7 Cs7 4.3387(18) 2_766 ?
W7 O12 2.313(9) . ?
W7 O30 1.967(10) . ?
W7 O36 1.952(10) . ?
W7 O42 2.062(10) . ?
W7 O25 1.790(9) . ?
W7 O35 1.716(10) . ?
W2 O12 2.295(9) . ?
W2 O14 1.920(9) . ?
W2 O16 1.906(10) . ?
W2 O26 1.905(10) . ?
W2 O42 1.885(10) . ?
W2 O2 1.724(11) . ?
W9 Cs1 4.3092(11) . ?
W9 Cs8 3.9713(12) . ?
W9 O12 2.348(9) . ?
W9 O14 2.029(9) . ?
W9 O28 1.950(10) . ?
W9 O38 1.799(9) . ?
W9 O44 1.936(10) . ?
W9 O37 1.715(11) . ?
Cs1 O28 3.265(10) . ?
Cs1 O32 2.967(9) . ?
Cs1 O38 3.544(9) . ?
Cs1 O40 3.291(10) . ?
Cs1 O7 3.724(11) . ?
Cs1 O33 3.096(12) 1_455 ?
Cs1 O37 3.068(11) 2_667 ?
Cs1 O39 3.574(14) . ?
Cs1 O39 3.140(15) 2_667 ?
Cs1 O48 3.29(2) . ?
Cs4 O6 3.011(9) . ?
Cs4 O8 3.368(9) . ?
Cs4 O18 3.523(10) . ?
Cs4 O2 3.180(12) 1_445 ?
Cs4 O9 2.984(10) 2_657 ?
Cs4 O19 3.136(12) 2_667 ?
Cs4 O43 3.292(16) . ?
Cs4 O45 3.662(19) . ?
Cs4 O47 3.47(2) 2_557 ?
Cs4 O47 3.30(2) . ?
Cs6 O4 3.399(10) 2_656 ?
Cs6 O10 3.225(9) 2_656 ?
Cs6 O20 3.206(9) . ?
Cs6 O20 3.197(9) 2_656 ?
Cs6 O23 3.736(10) . ?
Cs6 O3 3.101(9) . ?
Cs6 O25 3.184(9) . ?
Cs6 O29 3.754(11) . ?
Cs6 O21 3.118(19) . ?
Cs6 O49 3.40(3) . ?
Cs8 O26 3.510(10) 2_767 ?
Cs8 O34 3.596(11) . ?
Cs8 O38 3.286(9) . ?
Cs8 O44 3.196(10) 2_767 ?
Cs8 O44 3.186(10) . ?
Cs8 O46 3.054(10) . ?
Cs8 O33 3.372(15) 2_767 ?
Cs8 O39 3.372(16) . ?
Cs8 O43 2.959(16) 2_657 ?
Cs8 O45 3.457(14) 2_657 ?
Cs2 O36 3.245(10) . ?
Cs2 O36 3.330(9) 2_666 ?
Cs2 O40 3.316(9) . ?
Cs2 O23 3.053(9) . ?
Cs2 O25 3.463(10) . ?
Cs2 O35 3.754(14) 2_666 ?
Cs2 O41 3.045(16) . ?
Cs2 O21 3.265(15) . ?
Cs2 O48 3.28(2) . ?
Cs5 O8 3.177(9) 1_565 ?
Cs5 O18 3.444(9) 2_667 ?
Cs5 O28 3.429(9) . ?
Cs5 O9 3.349(12) 2_667 ?
Cs5 O19 3.080(16) . ?
Cs5 O39 3.313(14) 2_667 ?
Cs5 O11 3.031(15) . ?
Cs5 O45 3.071(14) 1_565 ?
Cs3 O24 3.330(9) 1_455 ?
Cs3 O34 3.004(9) 1_455 ?
Cs3 O46 3.762(10) 1_455 ?
Cs3 O3 3.144(9) 1_455 ?
Cs3 O7 3.054(10) . ?
Cs3 O29 3.785(12) 1_455 ?
Cs3 O15 3.213(11) . ?
Cs3 O33 3.784(13) 1_455 ?
Cs3 O5 3.415(13) . ?
Cs3 O43 3.296(17) 2_557 ?
Cs3 O47 3.73(3) . ?
Cs7 O26 3.795(11) 2_766 ?
Cs7 O30 3.245(10) 2_766 ?
Cs7 O42 3.664(10) 2_766 ?
Cs7 O13 3.297(11) 2_666 ?
Cs7 O17 3.339(12) 2_656 ?
Cs7 O35 3.250(11) . ?
Cs7 O45 3.429(17) 2_656 ?
Cs7 O48 3.54(2) 2_666 ?
Cs7 O51 3.17(4) . ?
Na1 O27 2.300(12) . ?
Na1 O29 2.399(12) 2_656 ?
Na1 O15 2.408(12) 2_556 ?
Na1 O31 2.355(13) . ?
Na1 O5 2.441(14) 2_556 ?
Na1 O41 2.409(16) . ?

loop_
_geom_torsion_atom_site_label_1
_geom_torsion_atom_site_label_2
_geom_torsion_atom_site_label_3
_geom_torsion_atom_site_label_4
_geom_torsion
_geom_torsion_site_symmetry_1
_geom_torsion_site_symmetry_2
_geom_torsion_site_symmetry_3
_geom_torsion_site_symmetry_4
_geom_torsion_publ_flag
Cs1 W1 O32 Cm1 -177.6(9) . . . . ?
Cs1 W1 O7 Cs3 112.8(8) . . . . ?
Cs1 W10 O40 Cm1 -114.6(6) . . . . ?
Cs1 W10 O40 Cs2 131.6(4) . . . . ?
Cs1 W10 O13 Cs7 -52.5(12) . . . 2_666 ?
Cs1 W9 O38 Cm1 107.1(6) . . . . ?
Cs1 W9 O38 Cs8 -138.4(4) . . . . ?
Cs1 W9 O37 Cs1 55.2(10) . . . 2_667 ?
Cs4 W1 O32 Cm1 96.6(7) . . . . ?
Cs4 W1 O32 Cs1 -85.8(6) . . . . ?
Cs4 W1 O7 Cs1 147.9(2) . . . . ?
Cs4 W1 O7 Cs3 -99.3(7) . . . . ?
Cs4 W8 O8 W4 -117.0(5) . . . . ?
Cs4 W8 O8 Cs5 88.6(4) . . . 1_545 ?
Cs4 W8 O17 Cs7 -165.5(14) . . . 2_656 ?
Cs6 W6 O23 Cm1 -100.0(6) 2_656 . . . ?
Cs6 W6 O23 Cm1 -99.0(6) . . . . ?
Cs6 W6 O23 Cs6 -1.0(5) 2_656 . . . ?
Cs6 W6 O23 Cs2 92.5(5) . . . . ?
Cs6 W6 O23 Cs2 91.5(5) 2_656 . . . ?
Cs6 W8 O8 W4 85.8(6) 2_656 . . . ?
Cs6 W8 O8 Cs4 -157.20(19) 2_656 . . . ?
Cs6 W8 O8 Cs5 -68.6(6) 2_656 . . 1_545 ?
Cs6 W8 O17 Cs7 25.7(12) 2_656 . . 2_656 ?
Cs6 W5 O3 Cm1 92.8(6) 2_656 . . . ?
Cs6 W5 O3 Cm1 122.0(6) . . . . ?
Cs6 W5 O3 Cs6 -29.2(4) 2_656 . . . ?
Cs6 W5 O3 Cs3 -115.8(4) . . . 1_655 ?
Cs6 W5 O3 Cs3 -144.93(16) 2_656 . . 1_655 ?
Cs6 W5 O29 Cs6 86.52(13) 2_656 . . . ?
Cs6 W5 O29 Cs3 88.67(16) . . . 1_655 ?
Cs6 W5 O29 Cs3 175.19(18) 2_656 . . 1_655 ?
Cs6 W5 O29 Na1 83(2) . . . 2_656 ?
Cs6 W5 O29 Na1 170(2) 2_656 . . 2_656 ?
Cs6 W7 O25 Cm1 155.7(10) . . . . ?
Cs6 W7 O25 Cs2 -97.1(5) . . . . ?
Cs6 W7 O35 Cs2 126.3(4) . . . 2_666 ?
Cs8 W4 O46 Cm1 -174.2(10) . . . . ?
Cs8 W4 O46 Cs3 84.7(4) . . . 1_655 ?
Cs8 W4 O9 Cs4 -89.6(18) . . . 2_657 ?
Cs8 W4 O9 Cs5 82.9(4) . . . 2_667 ?
Cs8 W3 O34 Cm1 121.2(5) 2_767 . . . ?
Cs8 W3 O34 Cm1 106.1(7) . . . . ?
Cs8 W3 O34 Cs8 15.2(4) 2_767 . . . ?
Cs8 W3 O34 Cs3 -72.1(5) 2_767 . . 1_655 ?
Cs8 W3 O34 Cs3 -87.3(5) . . . 1_655 ?
Cs8 W3 O33 Cs1 -162(3) . . . 1_655 ?
Cs8 W3 O33 Cs1 -89(2) 2_767 . . 1_655 ?
Cs8 W3 O33 Cs8 -73.3(3) . . . 2_767 ?
Cs8 W3 O33 Cs3 134.6(5) 2_767 . . 1_655 ?
Cs8 W3 O33 Cs3 61.4(2) . . . 1_655 ?
Cs8 W9 O38 Cm1 -114.6(6) . . . . ?
Cs8 W9 O38 Cs1 138.4(4) . . . . ?
Cs8 W9 O37 Cs1 -44.5(9) . . . 2_667 ?
Cs2 W6 O23 Cm1 168.5(9) . . . . ?
Cs2 W6 O23 Cs6 -92.5(5) . . . . ?
Cs2 W10 O40 Cm1 113.8(7) . . . . ?
Cs2 W10 O40 Cs1 -131.6(4) . . . . ?
Cs2 W10 O13 Cs7 42.9(12) . . . 2_666 ?
Cs2 W7 O25 Cm1 -107.2(7) . . . . ?
Cs2 W7 O25 Cm1 -119.4(5) 2_666 . . . ?
Cs2 W7 O25 Cs6 97.1(5) . . . . ?
Cs2 W7 O25 Cs6 85.0(5) 2_666 . . . ?
Cs2 W7 O25 Cs2 -12.2(4) 2_666 . . . ?
Cs2 W7 O35 Cs2 60.6(3) . . . 2_666 ?
Cs5 W4 O46 Cm1 136.6(5) 1_545 . . . ?
Cs5 W4 O46 Cm1 -129.0(5) 2_667 . . . ?
Cs5 W4 O46 Cs8 45.2(4) 2_667 . . . ?
Cs5 W4 O46 Cs8 -49.2(10) 1_545 . . . ?
Cs5 W4 O46 Cs3 129.95(19) 2_667 . . 1_655 ?
Cs5 W4 O46 Cs3 35.5(9) 1_545 . . 1_655 ?
Cs5 W4 O9 Cs4 74.3(18) 1_545 . . 2_657 ?
Cs5 W4 O9 Cs4 -172(2) 2_667 . . 2_657 ?
Cs5 W4 O9 Cs5 -113.3(5) 1_545 . . 2_667 ?
Cs5 W8 O8 W4 154.4(8) 1_545 . . . ?
Cs5 W8 O8 Cs4 -88.6(4) 1_545 . . . ?
Cs5 W8 O17 Cs7 -97.4(13) 1_545 . . 2_656 ?
Cs5 W10 O40 Cm1 -115.5(5) . . . . ?
Cs5 W10 O40 Cs1 -0.9(4) . . . . ?
Cs5 W10 O40 Cs2 130.74(18) . . . . ?
Cs5 W10 O13 Cs7 -123.4(14) . . . 2_666 ?
Cs3 W1 O32 Cm1 -153.8(4) . . . . ?
Cs3 W1 O32 Cs1 23.8(5) . . . . ?
Cs3 W1 O7 Cs1 -112.8(8) . . . . ?
Cs3 W4 O46 Cm1 101.1(6) 1_655 . . . ?
Cs3 W4 O46 Cs8 -84.7(4) 1_655 . . . ?
Cs3 W4 O9 Cs4 -33.7(18) 1_655 . . 2_657 ?
Cs3 W4 O9 Cs5 138.8(3) 1_655 . . 2_667 ?
Cs3 W5 O3 Cm1 -122.3(7) 1_655 . . . ?
Cs3 W5 O3 Cs6 115.8(4) 1_655 . . . ?
Cs3 W5 O29 Cs6 -88.67(16) 1_655 . . . ?
Cs3 W5 O29 Na1 -5(2) 1_655 . . 2_656 ?
Cs3 W3 O34 Cm1 -166.7(10) 1_655 . . . ?
Cs3 W3 O34 Cs8 87.3(5) 1_655 . . . ?
Cs3 W3 O33 Cs1 136(3) 1_655 . . 1_655 ?
Cs3 W3 O33 Cs8 -134.6(5) 1_655 . . 2_767 ?
Cs7 W3 O34 Cm1 -98.2(6) 2_766 . . . ?
Cs7 W3 O34 Cs8 155.67(13) 2_766 . . . ?
Cs7 W3 O34 Cs3 68.4(6) 2_766 . . 1_655 ?
Cs7 W3 O33 Cs1 18(2) 2_766 . . 1_655 ?
Cs7 W3 O33 Cs8 106.8(3) 2_766 . . 2_767 ?
Cs7 W3 O33 Cs3 -118.6(3) 2_766 . . 1_655 ?
Cs7 W7 O25 Cm1 103.2(5) 2_766 . . . ?
Cs7 W7 O25 Cs6 -52.5(6) 2_766 . . . ?
Cs7 W7 O25 Cs2 -149.57(14) 2_766 . . . ?
Cs7 W7 O35 Cs2 -121.9(4) 2_766 . . 2_666 ?
O1 W1 O32 Cm1 0.2(6) . . . . ?
O1 W1 O32 Cs1 177.8(5) . . . . ?
O1 W4 O46 Cm1 1.4(6) . . . . ?
O1 W4 O46 Cs8 175.6(5) . . . . ?
O1 W4 O46 Cs3 -99.7(3) . . . 1_655 ?
O1 W6 O23 Cm1 -0.1(5) . . . . ?
O1 W6 O23 Cs6 98.9(3) . . . . ?
O1 W6 O23 Cs2 -168.6(5) . . . . ?
O1 W8 O8 W4 -0.2(4) . . . . ?
O1 W8 O8 Cs4 116.7(3) . . . . ?
O1 W8 O8 Cs5 -154.6(5) . . . 1_545 ?
O1 W5 O3 Cm1 0.0(5) . . . . ?
O1 W5 O3 Cs6 -121.9(3) . . . . ?
O1 W5 O3 Cs3 122.3(3) . . . 1_655 ?
O4 W8 O8 W4 76.9(5) . . . . ?
O4 W8 O8 Cs4 -166.1(3) . . . . ?
O4 W8 O8 Cs5 -77.5(5) . . . 1_545 ?
O4 W8 O17 Cs7 -22.7(14) . . . 2_656 ?
O4 W5 O3 Cm1 1.3(16) . . . . ?
O4 W5 O3 Cs6 -120.7(12) . . . . ?
O4 W5 O3 Cs3 123.6(12) . . . 1_655 ?
O4 W5 O29 Cs6 134.5(3) . . . . ?
O4 W5 O29 Cs3 -136.8(3) . . . 1_655 ?
O4 W5 O29 Na1 -142(2) . . . 2_656 ?
O6 W1 O32 Cm1 -2.6(16) . . . . ?
O6 W1 O32 Cs1 175.0(9) . . . . ?
O6 W1 O7 Cs1 -177.2(3) . . . . ?
O6 W1 O7 Cs3 -64.4(8) . . . . ?
O6 W8 O8 W4 -76.5(5) . . . . ?
O6 W8 O8 Cs4 40.4(3) . . . . ?
O6 W8 O8 Cs5 129.1(5) . . . 1_545 ?
O6 W8 O17 Cs7 156.6(12) . . . 2_656 ?
O8 W4 O46 Cm1 4.3(15) . . . . ?
O8 W4 O46 Cs8 178.5(8) . . . . ?
O8 W4 O46 Cs3 -96.8(11) . . . 1_655 ?
O8 W4 O9 Cs4 92.0(18) . . . 2_657 ?
O8 W4 O9 Cs5 -95.5(4) . . . 2_667 ?
O8 W8 O17 Cs7 -113.2(13) . . . 2_656 ?
O10 W6 O23 Cm1 -0.2(16) . . . . ?
O10 W6 O23 Cs6 98.8(11) . . . . ?
O10 W6 O23 Cs2 -168.7(9) . . . . ?
O10 W8 O8 W4 -2.0(12) . . . . ?
O10 W8 O8 Cs4 115.0(8) . . . . ?
O10 W8 O8 Cs5 -156.4(7) . . . 1_545 ?
O10 W8 O17 Cs7 67.7(13) . . . 2_656 ?
O12 W10 O40 Cm1 1.5(6) . . . . ?
O12 W10 O40 Cs1 116.1(3) . . . . ?
O12 W10 O40 Cs2 -112.3(3) . . . . ?
O12 W3 O34 Cm1 1.8(6) . . . . ?
O12 W3 O34 Cs8 -104.3(3) . . . . ?
O12 W3 O34 Cs3 168.5(5) . . . 1_655 ?
O12 W7 O25 Cm1 0.1(6) . . . . ?
O12 W7 O25 Cs6 -155.6(5) . . . . ?
O12 W7 O25 Cs2 107.3(3) . . . . ?
O12 W7 O35 Cs2 -76(3) . . . 2_666 ?
O12 W2 O42 W7 0.8(4) . . . . ?
O12 W2 O42 Cs7 -106.5(4) . . . 2_766 ?
O12 W9 O38 Cm1 1.8(5) . . . . ?
O12 W9 O38 Cs1 -105.2(3) . . . . ?
O12 W9 O38 Cs8 116.4(3) . . . . ?
O14 W2 O42 W7 -0.9(13) . . . . ?
O14 W2 O42 Cs7 -108.2(9) . . . 2_766 ?
O14 W2 O2 Cs4 47.7(9) . . . 1_665 ?
O14 W9 O38 Cm1 3.8(16) . . . . ?
O14 W9 O38 Cs1 -103.3(11) . . . . ?
O14 W9 O38 Cs8 118.3(11) . . . . ?
O14 W9 O37 Cs1 -176.4(10) . . . 2_667 ?
O16 W10 O40 Cm1 3.2(16) . . . . ?
O16 W10 O40 Cs1 117.8(11) . . . . ?
O16 W10 O40 Cs2 -110.6(11) . . . . ?
O16 W10 O13 Cs7 174.1(12) . . . 2_666 ?
O16 W2 O42 W7 -76.0(5) . . . . ?
O16 W2 O42 Cs7 176.7(4) . . . 2_766 ?
O16 W2 O2 Cs4 136.9(8) . . . 1_665 ?
O18 W1 O32 Cm1 78.0(6) . . . . ?
O18 W1 O32 Cs1 -104.3(5) . . . . ?
O18 W1 O7 Cs1 97.4(3) . . . . ?
O18 W1 O7 Cs3 -149.8(7) . . . . ?
O18 W4 O46 Cm1 -75.6(6) . . . . ?
O18 W4 O46 Cs8 98.6(5) . . . . ?
O18 W4 O46 Cs3 -176.7(3) . . . 1_655 ?
O18 W4 O9 Cs4 176.7(18) . . . 2_657 ?
O18 W4 O9 Cs5 -10.9(5) . . . 2_667 ?
O20 W6 O23 Cm1 -77.2(6) . . . . ?
O20 W6 O23 Cs6 21.8(3) . . . . ?
O20 W6 O23 Cs2 114.3(5) . . . . ?
O20 W5 O3 Cm1 77.0(6) . . . . ?
O20 W5 O3 Cs6 -45.0(3) . . . . ?
O20 W5 O3 Cs3 -160.8(3) . . . 1_655 ?
O20 W5 O29 Cs6 49.1(3) . . . . ?
O20 W5 O29 Cs3 137.8(3) . . . 1_655 ?
O20 W5 O29 Na1 132(2) . . . 2_656 ?
O22 W1 O32 Cm1 -77.2(6) . . . . ?
O22 W1 O32 Cs1 100.4(5) . . . . ?
O22 W1 O7 Cs1 -92.2(3) . . . . ?
O22 W1 O7 Cs3 20.6(8) . . . . ?
O22 W6 O23 Cm1 76.9(6) . . . . ?
O22 W6 O23 Cs6 175.9(3) . . . . ?
O22 W6 O23 Cs2 -91.6(5) . . . . ?
O24 W4 O46 Cm1 77.8(6) . . . . ?
O24 W4 O46 Cs8 -108.0(5) . . . . ?
O24 W4 O46 Cs3 -23.2(3) . . . 1_655 ?
O24 W4 O9 Cs4 7(2) . . . 2_657 ?
O24 W4 O9 Cs5 179.8(4) . . . 2_667 ?
O24 W5 O3 Cm1 -77.3(6) . . . . ?
O24 W5 O3 Cs6 160.7(3) . . . . ?
O24 W5 O3 Cs3 44.9(3) . . . 1_655 ?
O24 W5 O29 Cs6 -140.5(3) . . . . ?
O24 W5 O29 Cs3 -51.9(3) . . . 1_655 ?
O24 W5 O29 Na1 -57(2) . . . 2_656 ?
O26 W3 O34 Cm1 8.2(18) . . . . ?
O26 W3 O34 Cs8 -97.9(14) . . . . ?
O26 W3 O34 Cs3 174.8(11) . . . 1_655 ?
O26 W3 O33 Cs1 -37(3) . . . 1_655 ?
O26 W3 O33 Cs8 51.7(4) . . . 2_767 ?
O26 W3 O33 Cs3 -173.6(3) . . . 1_655 ?
O26 W2 O42 W7 78.0(5) . . . . ?
O26 W2 O42 Cs7 -29.3(4) . . . 2_766 ?
O26 W2 O2 Cs4 -42.2(9) . . . 1_665 ?
O28 W10 O40 Cm1 -76.5(6) . . . . ?
O28 W10 O40 Cs1 38.0(4) . . . . ?
O28 W10 O40 Cs2 169.7(3) . . . . ?
O28 W10 O13 Cs7 -100.0(13) . . . 2_666 ?
O28 W9 O38 Cm1 78.7(6) . . . . ?
O28 W9 O38 Cs1 -28.3(3) . . . . ?
O28 W9 O38 Cs8 -166.7(3) . . . . ?
O28 W9 O37 Cs1 98.2(10) . . . 2_667 ?
O30 W3 O34 Cm1 -74.7(7) . . . . ?
O30 W3 O34 Cs8 179.2(3) . . . . ?
O30 W3 O34 Cs3 91.9(5) . . . 1_655 ?
O30 W3 O33 Cs1 48(3) . . . 1_655 ?
O30 W3 O33 Cs8 136.9(4) . . . 2_767 ?
O30 W3 O33 Cs3 -88.5(4) . . . 1_655 ?
O30 W7 O25 Cm1 76.1(6) . . . . ?
O30 W7 O25 Cs6 -79.5(5) . . . . ?
O30 W7 O25 Cs2 -176.7(3) . . . . ?
O30 W7 O35 Cs2 -153.4(4) . . . 2_666 ?
O32 W1 O7 Cs1 2.0(4) . . . . ?
O32 W1 O7 Cs3 114.9(7) . . . . ?
O34 W3 O33 Cs1 145(2) . . . 1_655 ?
O34 W3 O33 Cs8 -125.7(4) . . . 2_767 ?
O34 W3 O33 Cs3 8.9(5) . . . 1_655 ?
O36 W10 O40 Cm1 78.6(6) . . . . ?
O36 W10 O40 Cs1 -166.8(3) . . . . ?
O36 W10 O40 Cs2 -35.1(4) . . . . ?
O36 W10 O13 Cs7 89.7(13) . . . 2_666 ?
O36 W7 O25 Cm1 -76.7(6) . . . . ?
O36 W7 O25 Cs6 127.6(5) . . . . ?
O36 W7 O25 Cs2 30.5(4) . . . . ?
O36 W7 O35 Cs2 15.0(5) . . . 2_666 ?
O38 W9 O37 Cs1 4.4(12) . . . 2_667 ?
O40 W10 O13 Cs7 -5.1(14) . . . 2_666 ?
O42 W7 O25 Cm1 4.0(16) . . . . ?
O42 W7 O25 Cs6 -151.6(10) . . . . ?
O42 W7 O25 Cs2 111.2(12) . . . . ?
O42 W7 O35 Cs2 -69.9(4) . . . 2_666 ?
O42 W2 O2 Cs4 -133.0(8) . . . 1_665 ?
O44 W3 O34 Cm1 79.3(7) . . . . ?
O44 W3 O34 Cs8 -26.8(4) . . . . ?
O44 W3 O34 Cs3 -114.1(5) . . . 1_655 ?
O44 W3 O33 Cs1 -121(2) . . . 1_655 ?
O44 W3 O33 Cs8 -32.5(5) . . . 2_767 ?
O44 W3 O33 Cs3 102.1(4) . . . 1_655 ?
O44 W9 O38 Cm1 -74.7(6) . . . . ?
O44 W9 O38 Cs1 178.2(4) . . . . ?
O44 W9 O38 Cs8 39.8(4) . . . . ?
O44 W9 O37 Cs1 -90.7(11) . . . 2_667 ?
O46 W4 O9 Cs4 -87.3(19) . . . 2_657 ?
O46 W4 O9 Cs5 85.2(5) . . . 2_667 ?
O3 W5 O29 Cs6 -45.5(4) . . . . ?
O3 W5 O29 Cs3 43.1(4) . . . 1_655 ?
O3 W5 O29 Na1 38(2) . . . 2_656 ?
O25 W7 O35 Cs2 112.0(4) . . . 2_666 ?
O13 W10 O40 Cm1 -179.2(7) . . . . ?
O13 W10 O40 Cs1 -64.6(5) . . . . ?
O13 W10 O40 Cs2 67.0(5) . . . . ?
O27 W6 O23 Cm1 178.7(6) . . . . ?
O27 W6 O23 Cs6 -82.3(4) . . . . ?
O27 W6 O23 Cs2 10.2(6) . . . . ?
O7 W1 O32 Cm1 179.5(6) . . . . ?
O7 W1 O32 Cs1 -2.9(6) . . . . ?
O29 W5 O3 Cm1 -178.5(6) . . . . ?
O29 W5 O3 Cs6 59.5(5) . . . . ?
O29 W5 O3 Cs3 -56.3(5) . . . 1_655 ?
O2 W2 O42 W7 -179.3(6) . . . . ?
O2 W2 O42 Cs7 73.4(5) . . . 2_766 ?
O33 W3 O34 Cm1 -179.6(7) . . . . ?
O33 W3 O34 Cs8 74.3(6) . . . . ?
O33 W3 O34 Cs3 -12.9(7) . . . 1_655 ?
O17 W8 O8 W4 -179.9(6) . . . . ?
O17 W8 O8 Cs4 -63.0(5) . . . . ?
O17 W8 O8 Cs5 25.7(6) . . . 1_545 ?
O35 W7 O25 Cm1 178.5(7) . . . . ?
O35 W7 O25 Cs6 22.9(7) . . . . ?
O35 W7 O25 Cs2 -74.2(5) . . . . ?
O9 W4 O46 Cm1 -177.6(6) . . . . ?
O9 W4 O46 Cs8 -3.4(6) . . . . ?
O9 W4 O46 Cs3 81.3(5) . . . 1_655 ?
O37 W9 O38 Cm1 -178.4(7) . . . . ?
O37 W9 O38 Cs1 74.6(5) . . . . ?
O37 W9 O38 Cs8 -63.8(5) . . . . ?

loop_
_exptl_oxdiff_crystal_face_indexfrac_h
_exptl_oxdiff_crystal_face_indexfrac_k
_exptl_oxdiff_crystal_face_indexfrac_l
_exptl_oxdiff_crystal_face_x
_exptl_oxdiff_crystal_face_y
_exptl_oxdiff_crystal_face_z
0.0001 -1.0003 1.0012 0.0436 0.0046 0.0388
-11.1927 10.8100 15.0865 0.6480 0.0527 -0.7598
-0.1607 16.9330 -17.3852 -0.7510 -0.0586 -0.6576
9.7372 -1.1943 -21.7379 -0.9358 -0.0749 0.3446
7.4129 -19.7794 3.2479 0.1428 0.0097 0.9897
10.1180 10.0551 3.6589 -0.1253 -0.9541 -0.2719
-10.5717 -9.3737 -3.6953 0.1266 0.9640 0.2337
